data_7248350
loop_
_publ_author_name
'Wang, Yanyan'
'Xiong, Ying'
'Liao, Wuping'

_publ_section_title
;
 Solvent-polarity-controlled assembly of polynuclear titanium-calixarene
 complexes: constructing isolated {Ti7}, {Ti13}, {Ti24} and {Tb2Ti13}
 clusters
;
_journal_issue 17
_journal_name_full CrystEngComm
_journal_page_first 2287
_journal_page_last 2296
_journal_paper_doi 10.1039/D3CE01275A
_journal_volume 26
_journal_year 2024
_chemical_formula_moiety 'C185 H235 O42 Ti13'
_chemical_formula_sum 'C185 H235 O42 Ti13'
_chemical_formula_weight 3753.42
_space_group_crystal_system monoclinic
_space_group_IT_number 15
_space_group_name_Hall '-C 2yc'
_space_group_name_H-M_alt 'C 1 2/c 1'
_atom_sites_solution_hydrogens geom
_atom_sites_solution_primary direct
_atom_sites_solution_secondary difmap
_audit_creation_method SHELXL-2014/7
_audit_update_record
;
2022-12-25 deposited with the CCDC.	2024-03-25 downloaded from the CCDC.
;
_cell_angle_alpha 90
_cell_angle_beta 112.768(2)
_cell_angle_gamma 90
_cell_formula_units_Z 8
_cell_length_a 59.7690(16)
_cell_length_b 25.6869(6)
_cell_length_c 37.7482(10)
_cell_measurement_reflns_used 9084
_cell_measurement_temperature 180(2)
_cell_measurement_theta_max 47.46
_cell_measurement_theta_min 2.96
_cell_volume 53438(2)
_computing_cell_refinement 'Bruker SAINT'
_computing_data_collection 'Bruker APEX2'
_computing_data_reduction 'Bruker SAINT'
_computing_molecular_graphics 'Bruker SHELXTL'
_computing_publication_material 'Bruker SHELXTL'
_computing_structure_refinement 'SHELXL-2014/7 (Sheldrick, 2014)'
_computing_structure_solution 'SHELXS-97 (Sheldrick 2008)'
_diffrn_ambient_temperature 180(2)
_diffrn_measured_fraction_theta_full 0.998
_diffrn_measured_fraction_theta_max 0.998
_diffrn_measurement_device_type 'Bruker APEX-II CCD'
_diffrn_measurement_method '\f and \w scans'
_diffrn_radiation_type CuK\a
_diffrn_radiation_wavelength 1.54178
_diffrn_reflns_av_R_equivalents 0.1486
_diffrn_reflns_av_unetI/netI 0.1056
_diffrn_reflns_Laue_measured_fraction_full 0.998
_diffrn_reflns_Laue_measured_fraction_max 0.998
_diffrn_reflns_limit_h_max 56
_diffrn_reflns_limit_h_min -57
_diffrn_reflns_limit_k_max 24
_diffrn_reflns_limit_k_min -24
_diffrn_reflns_limit_l_max 36
_diffrn_reflns_limit_l_min -35
_diffrn_reflns_number 148796
_diffrn_reflns_point_group_measured_fraction_full 0.998
_diffrn_reflns_point_group_measured_fraction_max 0.998
_diffrn_reflns_theta_full 47.558
_diffrn_reflns_theta_max 47.558
_diffrn_reflns_theta_min 1.897
_exptl_absorpt_coefficient_mu 3.537
_exptl_absorpt_correction_T_max 0.800
_exptl_absorpt_correction_T_min 0.626
_exptl_absorpt_correction_type multi-scan
_exptl_absorpt_process_details 'SADABS 2014/5'
_exptl_crystal_colour orange
_exptl_crystal_density_diffrn 0.933
_exptl_crystal_description block
_exptl_crystal_F_000 15736
_exptl_crystal_size_max 0.182
_exptl_crystal_size_mid 0.122
_exptl_crystal_size_min 0.063
_refine_diff_density_max 1.228
_refine_diff_density_min -0.746
_refine_diff_density_rms 0.103
_refine_ls_extinction_method none
_refine_ls_goodness_of_fit_ref 1.117
_refine_ls_hydrogen_treatment constr
_refine_ls_matrix_type full
_refine_ls_number_parameters 2071
_refine_ls_number_reflns 24515
_refine_ls_number_restraints 287
_refine_ls_restrained_S_all 1.149
_refine_ls_R_factor_all 0.1415
_refine_ls_R_factor_gt 0.0897
_refine_ls_shift/su_max 0.001
_refine_ls_shift/su_mean 0.000
_refine_ls_structure_factor_coef Fsqd
_refine_ls_weighting_details 'w=1/[\s^2^(Fo^2^)+(0.1353P)^2^+452.3015P] where P=(Fo^2^+2Fc^2^)/3'
_refine_ls_weighting_scheme calc
_refine_ls_wR_factor_gt 0.2570
_refine_ls_wR_factor_ref 0.2885
_reflns_Friedel_coverage 0.000
_reflns_number_gt 15025
_reflns_number_total 24515
_reflns_threshold_expression 'I > 2\s(I)'
_cod_data_source_file d3ce01275a2.cif
_cod_data_source_block wyy82a_a_sq
_cod_depositor_comments 'Adding full bibliography for 7248348--7248351.cif.'
_cod_original_sg_symbol_H-M 'C 2/c'
_cod_database_code 7248350
_shelx_shelxl_version_number 2014/7
_shelx_space_group_comment
;
The symmetry employed for this shelxl refinement is uniquely defined
by the following loop, which should always be used as a source of
symmetry information in preference to the above space-group names.
They are only intended as comments.
;
_shelx_estimated_absorpt_t_min 0.565
_shelx_estimated_absorpt_t_max 0.808

loop_
_space_group_symop_operation_xyz
'x, y, z'
'-x, y, -z+1/2'
'x+1/2, y+1/2, z'
'-x+1/2, y+1/2, -z+1/2'
'-x, -y, -z'
'x, -y, z-1/2'
'-x+1/2, -y+1/2, -z'
'x+1/2, -y+1/2, z-1/2'

loop_
_atom_site_label
_atom_site_type_symbol
_atom_site_fract_x
_atom_site_fract_y
_atom_site_fract_z
_atom_site_U_iso_or_equiv
_atom_site_adp_type
_atom_site_occupancy
_atom_site_site_symmetry_order
_atom_site_calc_flag
_atom_site_refinement_flags_posn
_atom_site_refinement_flags_adp
_atom_site_refinement_flags_occupancy
_atom_site_disorder_assembly
_atom_site_disorder_group
C1 C 0.4799(2) 0.3478(6) 0.4970(4) 0.0741(18) Uani 1 1 d . . . . .
C2 C 0.4795(2) 0.2962(6) 0.4879(4) 0.0741(18) Uani 1 1 d . . . . .
C3 C 0.4964(2) 0.2625(6) 0.5115(4) 0.0741(18) Uani 1 1 d . . . . .
H3A H 0.4949 0.2265 0.5050 0.089 Uiso 1 1 calc R U . . .
C4 C 0.5158(2) 0.2785(6) 0.5448(4) 0.0741(18) Uani 1 1 d . . . . .
C5 C 0.5153(2) 0.3328(6) 0.5536(4) 0.0741(18) Uani 1 1 d . . . . .
H5A H 0.5274 0.3449 0.5769 0.089 Uiso 1 1 calc R U . . .
C6 C 0.4988(2) 0.3691(6) 0.5312(4) 0.0741(18) Uani 1 1 d . . . . .
C7 C 0.5355(3) 0.2426(8) 0.5717(5) 0.115(6) Uani 1 1 d . . . . .
C8 C 0.5374(4) 0.2491(8) 0.6147(6) 0.165(9) Uani 1 1 d . . . . .
H8A H 0.5408 0.2856 0.6226 0.248 Uiso 1 1 calc R U . . .
H8B H 0.5220 0.2386 0.6162 0.248 Uiso 1 1 calc R U . . .
H8C H 0.5505 0.2271 0.6318 0.248 Uiso 1 1 calc R U . . .
C9 C 0.5303(4) 0.1858(8) 0.5609(7) 0.219(14) Uani 1 1 d . . . . .
H9A H 0.5433 0.1642 0.5787 0.328 Uiso 1 1 calc R U . . .
H9B H 0.5148 0.1760 0.5623 0.328 Uiso 1 1 calc R U . . .
H9C H 0.5294 0.1804 0.5347 0.328 Uiso 1 1 calc R U . . .
C10 C 0.5603(3) 0.2603(8) 0.5721(6) 0.150(8) Uani 1 1 d . . . . .
H10A H 0.5628 0.2972 0.5792 0.225 Uiso 1 1 calc R U . . .
H10B H 0.5733 0.2395 0.5908 0.225 Uiso 1 1 calc R U . . .
H10C H 0.5606 0.2555 0.5465 0.225 Uiso 1 1 calc R U . . .
C11 C 0.4590(2) 0.3036(6) 0.3871(4) 0.0804(19) Uani 1 1 d . . . . .
C12 C 0.4689(2) 0.2714(6) 0.4188(4) 0.0804(19) Uani 1 1 d . . . . .
C13 C 0.4842(2) 0.2315(5) 0.4177(4) 0.0804(19) Uani 1 1 d . . . . .
H13A H 0.4894 0.2068 0.4379 0.096 Uiso 1 1 calc R U . . .
C14 C 0.4921(2) 0.2267(6) 0.3871(4) 0.0804(19) Uani 1 1 d . . . . .
C15 C 0.4814(2) 0.2589(5) 0.3551(4) 0.0804(19) Uani 1 1 d . . . . .
H15A H 0.4850 0.2532 0.3331 0.096 Uiso 1 1 calc R U . . .
C16 C 0.4655(2) 0.2991(6) 0.3545(4) 0.0804(19) Uani 1 1 d . . . . .
C17 C 0.5099(3) 0.1815(7) 0.3867(5) 0.182(9) Uani 1 1 d D U . . .
C18 C 0.5222(4) 0.1607(10) 0.4280(5) 0.259(11) Uani 1 1 d D U . . .
H18A H 0.5100 0.1445 0.4358 0.388 Uiso 1 1 calc R U . . .
H18B H 0.5345 0.1348 0.4291 0.388 Uiso 1 1 calc R U . . .
H18C H 0.5300 0.1895 0.4454 0.388 Uiso 1 1 calc R U . . .
C19 C 0.5284(4) 0.2074(8) 0.3730(7) 0.248(11) Uani 1 1 d D U . . .
H19A H 0.5201 0.2203 0.3467 0.372 Uiso 1 1 calc R U . . .
H19B H 0.5362 0.2366 0.3900 0.372 Uiso 1 1 calc R U . . .
H19C H 0.5408 0.1819 0.3736 0.372 Uiso 1 1 calc R U . . .
C20 C 0.4958(4) 0.1381(10) 0.3588(7) 0.321(14) Uani 1 1 d D U . . .
H20A H 0.4841 0.1223 0.3682 0.481 Uiso 1 1 calc R U . . .
H20B H 0.4870 0.1529 0.3332 0.481 Uiso 1 1 calc R U . . .
H20C H 0.5071 0.1114 0.3574 0.481 Uiso 1 1 calc R U . . .
C21 C 0.4078(2) 0.3183(5) 0.2902(4) 0.050(3) Uani 1 1 d . . . . .
C22 C 0.3871(2) 0.2985(5) 0.2610(4) 0.056(4) Uani 1 1 d . . . . .
C23 C 0.3903(3) 0.2634(6) 0.2343(4) 0.089(5) Uani 1 1 d . . . . .
H23A H 0.3764 0.2491 0.2146 0.107 Uiso 1 1 calc R U . . .
C24 C 0.4131(3) 0.2494(7) 0.2361(5) 0.113(7) Uani 1 1 d . . . . .
C25 C 0.4319(3) 0.2737(6) 0.2624(5) 0.098(6) Uani 1 1 d . . . . .
H25A H 0.4474 0.2673 0.2618 0.117 Uiso 1 1 calc R U . . .
C26 C 0.4310(2) 0.3066(5) 0.2900(4) 0.067(4) Uani 1 1 d . . . . .
C27 C 0.4172(3) 0.2036(7) 0.2095(5) 0.168(8) Uani 1 1 d D U . . .
C28 C 0.3922(3) 0.1832(8) 0.1818(5) 0.204(8) Uani 1 1 d D U . . .
H28A H 0.3841 0.1655 0.1965 0.305 Uiso 1 1 calc R U . . .
H28B H 0.3822 0.2124 0.1676 0.305 Uiso 1 1 calc R U . . .
H28C H 0.3945 0.1586 0.1636 0.305 Uiso 1 1 calc R U . . .
C29 C 0.4328(4) 0.1587(9) 0.2343(6) 0.242(10) Uani 1 1 d D U . . .
H29A H 0.4239 0.1412 0.2478 0.363 Uiso 1 1 calc R U . . .
H29B H 0.4365 0.1337 0.2177 0.363 Uiso 1 1 calc R U . . .
H29C H 0.4480 0.1729 0.2530 0.363 Uiso 1 1 calc R U . . .
C30 C 0.4308(4) 0.2318(7) 0.1880(6) 0.213(9) Uani 1 1 d D U . . .
H30A H 0.4464 0.2441 0.2065 0.319 Uiso 1 1 calc R U . . .
H30B H 0.4334 0.2076 0.1699 0.319 Uiso 1 1 calc R U . . .
H30C H 0.4211 0.2615 0.1739 0.319 Uiso 1 1 calc R U . . .
C31 C 0.34276(19) 0.2661(4) 0.2962(3) 0.038(3) Uani 1 1 d . . . . .
C32 C 0.3273(2) 0.2281(4) 0.3010(3) 0.042(3) Uani 1 1 d . . . . .
C33 C 0.3148(2) 0.1970(4) 0.2702(4) 0.050(3) Uani 1 1 d . . . . .
H33A H 0.3039 0.1717 0.2730 0.060 Uiso 1 1 calc R U . . .
C34 C 0.3173(2) 0.2006(5) 0.2350(3) 0.053(3) Uani 1 1 d . . . . .
C35 C 0.3329(2) 0.2384(5) 0.2321(3) 0.051(3) Uani 1 1 d . . . . .
H35A H 0.3350 0.2417 0.2085 0.061 Uiso 1 1 calc R U . . .
C36 C 0.3458(2) 0.2719(4) 0.2620(3) 0.041(3) Uani 1 1 d . . . . .
C37 C 0.3029(3) 0.1635(6) 0.2009(4) 0.079(5) Uani 1 1 d . . . . .
C38 C 0.3100(3) 0.1707(6) 0.1667(4) 0.094(5) Uani 1 1 d . . . . .
H38A H 0.3074 0.2071 0.1582 0.142 Uiso 1 1 calc R U . . .
H38B H 0.3272 0.1618 0.1741 0.142 Uiso 1 1 calc R U . . .
H38C H 0.3000 0.1479 0.1457 0.142 Uiso 1 1 calc R U . . .
C39 C 0.2759(2) 0.1767(6) 0.1896(4) 0.101(6) Uani 1 1 d . . . . .
H39A H 0.2728 0.2125 0.1799 0.151 Uiso 1 1 calc R U . . .
H39B H 0.2659 0.1526 0.1696 0.151 Uiso 1 1 calc R U . . .
H39C H 0.2717 0.1734 0.2122 0.151 Uiso 1 1 calc R U . . .
C40 C 0.3065(3) 0.1090(5) 0.2154(4) 0.087(5) Uani 1 1 d . . . . .
H40A H 0.3017 0.1062 0.2374 0.131 Uiso 1 1 calc R U . . .
H40B H 0.2965 0.0855 0.1950 0.131 Uiso 1 1 calc R U . . .
H40C H 0.3236 0.0994 0.2234 0.131 Uiso 1 1 calc R U . . .
C41 C 0.3615(2) 0.2206(4) 0.3988(3) 0.037(3) Uani 1 1 d . . . . .
C42 C 0.37880(19) 0.1925(5) 0.4276(3) 0.037(3) Uani 1 1 d . . . . .
C43 C 0.3793(2) 0.1389(4) 0.4259(3) 0.047(3) Uani 1 1 d . . . . .
H43A H 0.3916 0.1201 0.4456 0.056 Uiso 1 1 calc R U . . .
C44 C 0.3618(2) 0.1115(4) 0.3951(4) 0.052(3) Uani 1 1 d . . . . .
C45 C 0.34426(19) 0.1409(4) 0.3676(3) 0.038(3) Uani 1 1 d . . . . .
H45A H 0.3322 0.1233 0.3469 0.046 Uiso 1 1 calc R U . . .
C46 C 0.34344(19) 0.1938(4) 0.3688(3) 0.033(3) Uani 1 1 d . . . . .
C47 C 0.3631(3) 0.0519(4) 0.3933(4) 0.068(4) Uani 1 1 d . U . . .
C48 C 0.3801(4) 0.0287(7) 0.4263(6) 0.202(9) Uani 1 1 d . U . . .
H48A H 0.3758 0.0367 0.4484 0.304 Uiso 1 1 calc R U . . .
H48B H 0.3799 -0.0091 0.4227 0.304 Uiso 1 1 calc R U . . .
H48C H 0.3963 0.0423 0.4310 0.304 Uiso 1 1 calc R U . . .
C49 C 0.3392(3) 0.0276(6) 0.3851(7) 0.176(11) Uani 1 1 d . . . . .
H49A H 0.3271 0.0433 0.3620 0.264 Uiso 1 1 calc R U . . .
H49B H 0.3402 -0.0099 0.3810 0.264 Uiso 1 1 calc R U . . .
H49C H 0.3345 0.0331 0.4070 0.264 Uiso 1 1 calc R U . . .
C50 C 0.3713(4) 0.0373(7) 0.3628(6) 0.164(7) Uani 1 1 d . U . . .
H50A H 0.3603 0.0522 0.3383 0.246 Uiso 1 1 calc R U . . .
H50B H 0.3878 0.0507 0.3689 0.246 Uiso 1 1 calc R U . . .
H50C H 0.3714 -0.0007 0.3606 0.246 Uiso 1 1 calc R U . . .
C51 C 0.38080(18) 0.2684(5) 0.5048(3) 0.039(3) Uani 1 1 d . . . . .
C52 C 0.37407(19) 0.2729(4) 0.5368(3) 0.042(3) Uani 1 1 d . . . . .
C53 C 0.3770(2) 0.2289(5) 0.5595(3) 0.062(4) Uani 1 1 d . . . . .
H53A H 0.3726 0.2307 0.5811 0.075 Uiso 1 1 calc R U . . .
C54 C 0.3863(2) 0.1814(5) 0.5518(4) 0.064(4) Uani 1 1 d . . . . .
C55 C 0.3929(2) 0.1817(5) 0.5203(4) 0.051(3) Uani 1 1 d . . . . .
H55A H 0.3996 0.1507 0.5149 0.061 Uiso 1 1 calc R U . . .
C56 C 0.39033(19) 0.2237(5) 0.4963(3) 0.040(3) Uani 1 1 d . . . . .
C57 C 0.3883(3) 0.1343(6) 0.5778(4) 0.098(5) Uani 1 1 d . U . . .
C58 C 0.4126(4) 0.1217(9) 0.6001(7) 0.202(10) Uani 1 1 d . U . . .
H58A H 0.4217 0.1186 0.5834 0.302 Uiso 1 1 calc R U . . .
H58B H 0.4198 0.1491 0.6192 0.302 Uiso 1 1 calc R U . . .
H58C H 0.4132 0.0885 0.6132 0.302 Uiso 1 1 calc R U . . .
C59 C 0.3730(5) 0.0891(8) 0.5528(7) 0.204(10) Uani 1 1 d . U . . .
H59A H 0.3564 0.1013 0.5383 0.306 Uiso 1 1 calc R U . . .
H59B H 0.3802 0.0773 0.5349 0.306 Uiso 1 1 calc R U . . .
H59C H 0.3726 0.0601 0.5695 0.306 Uiso 1 1 calc R U . . .
C60 C 0.3748(5) 0.1388(8) 0.6037(7) 0.216(13) Uani 1 1 d . . . . .
H60A H 0.3579 0.1476 0.5886 0.324 Uiso 1 1 calc R U . . .
H60B H 0.3756 0.1055 0.6169 0.324 Uiso 1 1 calc R U . . .
H60C H 0.3822 0.1661 0.6228 0.324 Uiso 1 1 calc R U . . .
C61 C 0.39872(19) 0.3892(5) 0.5667(3) 0.040(3) Uani 1 1 d . . . . .
C62 C 0.38461(19) 0.3536(4) 0.5760(3) 0.044(3) Uani 1 1 d . . . . .
C63 C 0.3881(2) 0.3488(5) 0.6148(4) 0.061(4) Uani 1 1 d . U . . .
H63A H 0.3780 0.3257 0.6216 0.073 Uiso 1 1 calc R U . . .
C64 C 0.4055(3) 0.3763(6) 0.6431(4) 0.081(5) Uani 1 1 d . . . . .
C65 C 0.4190(2) 0.4113(6) 0.6321(4) 0.073(4) Uani 1 1 d . . . . .
H65A H 0.4312 0.4307 0.6516 0.088 Uiso 1 1 calc R U . . .
C66 C 0.4162(2) 0.4199(5) 0.5952(4) 0.048(3) Uani 1 1 d . . . . .
C67 C 0.4112(3) 0.3604(7) 0.6880(4) 0.156(8) Uani 1 1 d D U . . .
C68 C 0.3940(5) 0.3967(8) 0.6981(9) 0.318(16) Uani 1 1 d D U . . .
H68A H 0.3979 0.4330 0.6948 0.476 Uiso 1 1 calc R U . . .
H68B H 0.3772 0.3893 0.6812 0.476 Uiso 1 1 calc R U . . .
H68C H 0.3961 0.3910 0.7249 0.476 Uiso 1 1 calc R U . . .
C69 C 0.4059(4) 0.3029(6) 0.6928(4) 0.176(10) Uani 1 1 d D . . . .
H69A H 0.4170 0.2808 0.6862 0.264 Uiso 1 1 calc R U . . .
H69B H 0.4080 0.2964 0.7195 0.264 Uiso 1 1 calc R U . . .
H69C H 0.3891 0.2947 0.6758 0.264 Uiso 1 1 calc R U . . .
C70 C 0.4380(3) 0.3735(10) 0.7120(7) 0.286(13) Uani 1 1 d D U . . .
H70A H 0.4410 0.4103 0.7085 0.429 Uiso 1 1 calc R U . . .
H70B H 0.4416 0.3667 0.7392 0.429 Uiso 1 1 calc R U . . .
H70C H 0.4485 0.3518 0.7034 0.429 Uiso 1 1 calc R U . . .
C71 C 0.4645(2) 0.4396(6) 0.5630(4) 0.0784(17) Uani 1 1 d . . . . .
C72 C 0.4559(2) 0.4511(6) 0.5914(4) 0.0784(17) Uani 1 1 d . . . . .
C73 C 0.4719(2) 0.4569(6) 0.6298(4) 0.0784(17) Uani 1 1 d . . . . .
H73 H 0.4660 0.4644 0.6493 0.094 Uiso 1 1 calc R U . . .
C74 C 0.4967(2) 0.4514(6) 0.6388(4) 0.0784(17) Uani 1 1 d . U . . .
C75 C 0.5048(2) 0.4395(6) 0.6099(4) 0.0784(17) Uani 1 1 d . . . . .
H75A H 0.5217 0.4350 0.6169 0.094 Uiso 1 1 calc R U . . .
C76 C 0.4896(2) 0.4336(6) 0.5715(4) 0.0784(17) Uani 1 1 d . . . . .
C77 C 0.5169(3) 0.4543(6) 0.6818(4) 0.145(6) Uani 1 1 d D U . . .
C78 C 0.5292(4) 0.5076(7) 0.6844(7) 0.266(10) Uani 1 1 d D U . . .
H78A H 0.5370 0.5091 0.6658 0.400 Uiso 1 1 calc R U . . .
H78B H 0.5170 0.5352 0.6787 0.400 Uiso 1 1 calc R U . . .
H78C H 0.5415 0.5126 0.7104 0.400 Uiso 1 1 calc R U . . .
C79 C 0.5044(3) 0.4490(9) 0.7100(5) 0.215(9) Uani 1 1 d D U . . .
H79A H 0.4968 0.4146 0.7072 0.323 Uiso 1 1 calc R U . . .
H79B H 0.5163 0.4533 0.7363 0.323 Uiso 1 1 calc R U . . .
H79C H 0.4918 0.4759 0.7045 0.323 Uiso 1 1 calc R U . . .
C80 C 0.5354(4) 0.4098(8) 0.6867(6) 0.229(9) Uani 1 1 d D U . . .
H80A H 0.5431 0.4144 0.6682 0.343 Uiso 1 1 calc R U . . .
H80B H 0.5479 0.4107 0.7129 0.343 Uiso 1 1 calc R U . . .
H80C H 0.5270 0.3762 0.6822 0.343 Uiso 1 1 calc R U . . .
C81 C 0.4601(2) 0.2754(5) 0.4506(3) 0.065(4) Uani 1 1 d . . . . .
H81A H 0.4548 0.2406 0.4555 0.078 Uiso 1 1 calc R U . . .
H81B H 0.4458 0.2988 0.4426 0.078 Uiso 1 1 calc R U . . .
C82 C 0.4538(2) 0.3313(5) 0.3189(3) 0.062(4) Uani 1 1 d . . . . .
H82A H 0.4656 0.3364 0.3066 0.075 Uiso 1 1 calc R U . . .
H82B H 0.4498 0.3660 0.3262 0.075 Uiso 1 1 calc R U . . .
C83 C 0.3615(2) 0.3149(4) 0.2560(3) 0.051(3) Uani 1 1 d . . . . .
H83A H 0.3628 0.3433 0.2744 0.062 Uiso 1 1 calc R U . . .
H83B H 0.3532 0.3291 0.2298 0.062 Uiso 1 1 calc R U . . .
C84 C 0.3236(2) 0.2237(4) 0.3382(3) 0.046(3) Uani 1 1 d . . . . .
H84A H 0.3227 0.2592 0.3479 0.055 Uiso 1 1 calc R U . . .
H84B H 0.3079 0.2063 0.3332 0.055 Uiso 1 1 calc R U . . .
C85 C 0.39771(19) 0.2201(4) 0.4625(3) 0.041(3) Uani 1 1 d . . . . .
H85A H 0.4133 0.2011 0.4704 0.050 Uiso 1 1 calc R U . . .
H85B H 0.4004 0.2557 0.4548 0.050 Uiso 1 1 calc R U . . .
C86 C 0.36473(19) 0.3227(4) 0.5455(3) 0.044(3) Uani 1 1 d . . . . .
H86A H 0.3515 0.3155 0.5545 0.053 Uiso 1 1 calc R U . . .
H86B H 0.3579 0.3438 0.5217 0.053 Uiso 1 1 calc R U . . .
C87 C 0.4292(2) 0.4623(4) 0.5828(3) 0.056(4) Uani 1 1 d . . . . .
H87A H 0.4281 0.4951 0.5958 0.067 Uiso 1 1 calc R U . . .
H87B H 0.4207 0.4678 0.5548 0.067 Uiso 1 1 calc R U . . .
C88 C 0.4995(2) 0.4240(5) 0.5432(3) 0.061(4) Uani 1 1 d . . . . .
H88A H 0.5166 0.4358 0.5535 0.073 Uiso 1 1 calc R U . . .
H88B H 0.4905 0.4453 0.5203 0.073 Uiso 1 1 calc R U . . .
C91 C 0.25202(17) 0.3278(4) 0.4100(3) 0.025(3) Uani 1 1 d . . . . .
C92 C 0.24526(17) 0.3096(4) 0.4388(3) 0.022(2) Uani 1 1 d . . . . .
C93 C 0.22638(19) 0.2741(4) 0.4287(3) 0.039(3) Uani 1 1 d . . . . .
H93A H 0.2211 0.2625 0.4481 0.047 Uiso 1 1 calc R U . . .
C94 C 0.21476(18) 0.2546(4) 0.3922(3) 0.036(3) Uani 1 1 d . . . . .
C95 C 0.22291(18) 0.2724(4) 0.3644(3) 0.032(3) Uani 1 1 d . . . . .
H95A H 0.2153 0.2595 0.3389 0.038 Uiso 1 1 calc R U . . .
C96 C 0.24159(18) 0.3079(4) 0.3724(3) 0.028(3) Uani 1 1 d . . . . .
C97 C 0.1937(2) 0.2170(5) 0.3817(3) 0.059(4) Uani 1 1 d . U . . .
C98 C 0.1872(2) 0.2035(5) 0.4150(4) 0.072(4) Uani 1 1 d . . . . .
H98A H 0.1826 0.2351 0.4250 0.109 Uiso 1 1 calc R U . . .
H98B H 0.1736 0.1790 0.4066 0.109 Uiso 1 1 calc R U . . .
H98C H 0.2012 0.1873 0.4352 0.109 Uiso 1 1 calc R U . . .
C99 C 0.1716(3) 0.2388(9) 0.3500(5) 0.196(13) Uani 1 1 d . . . . .
H99A H 0.1757 0.2478 0.3280 0.295 Uiso 1 1 calc R U . . .
H99B H 0.1587 0.2127 0.3421 0.295 Uiso 1 1 calc R U . . .
H99C H 0.1661 0.2700 0.3591 0.295 Uiso 1 1 calc R U . . .
C100 C 0.2004(3) 0.1666(7) 0.3687(6) 0.145(7) Uani 1 1 d . U . . .
H10D H 0.2049 0.1728 0.3467 0.217 Uiso 1 1 calc R U . . .
H10E H 0.2142 0.1511 0.3897 0.217 Uiso 1 1 calc R U . . .
H10F H 0.1865 0.1428 0.3611 0.217 Uiso 1 1 calc R U . . .
C101 C 0.25075(19) 0.4122(4) 0.5038(3) 0.036(3) Uani 1 1 d . . . . .
C102 C 0.23975(18) 0.4432(4) 0.5238(3) 0.032(3) Uani 1 1 d . . . . .
C103 C 0.22342(19) 0.4201(4) 0.5359(3) 0.039(3) Uani 1 1 d . . . . .
H10G H 0.2156 0.4408 0.5485 0.047 Uiso 1 1 calc R U . . .
C104 C 0.21764(18) 0.3671(4) 0.5304(3) 0.037(3) Uani 1 1 d . . . . .
C105 C 0.22976(19) 0.3379(4) 0.5121(3) 0.034(3) Uani 1 1 d . . . . .
H10H H 0.2267 0.3016 0.5086 0.040 Uiso 1 1 calc R U . . .
C106 C 0.24579(18) 0.3597(4) 0.4991(3) 0.030(3) Uani 1 1 d . . . . .
C107 C 0.1997(2) 0.3415(4) 0.5463(3) 0.049(3) Uani 1 1 d . . . . .
C108 C 0.18367(19) 0.3022(5) 0.5181(3) 0.054(3) Uani 1 1 d . . . . .
H10I H 0.1938 0.2762 0.5124 0.081 Uiso 1 1 calc R U . . .
H10J H 0.1733 0.2849 0.5293 0.081 Uiso 1 1 calc R U . . .
H10K H 0.1735 0.3199 0.4944 0.081 Uiso 1 1 calc R U . . .
C109 C 0.2161(2) 0.3127(5) 0.5848(3) 0.074(4) Uani 1 1 d . . . . .
H10L H 0.2265 0.3382 0.6031 0.110 Uiso 1 1 calc R U . . .
H10M H 0.2056 0.2956 0.5959 0.110 Uiso 1 1 calc R U . . .
H10N H 0.2262 0.2866 0.5791 0.110 Uiso 1 1 calc R U . . .
C110 C 0.1848(3) 0.3829(5) 0.5562(5) 0.110(6) Uani 1 1 d . . . . .
H11A H 0.1957 0.4077 0.5744 0.165 Uiso 1 1 calc R U . . .
H11B H 0.1746 0.4013 0.5327 0.165 Uiso 1 1 calc R U . . .
H11C H 0.1745 0.3663 0.5677 0.165 Uiso 1 1 calc R U . . .
C111 C 0.2479(2) 0.5543(4) 0.4748(3) 0.035(3) Uani 1 1 d . . . . .
C112 C 0.2372(2) 0.5867(4) 0.4443(3) 0.034(3) Uani 1 1 d . . . . .
C113 C 0.2128(2) 0.5989(4) 0.4338(3) 0.043(3) Uani 1 1 d . . . . .
H11D H 0.2055 0.6212 0.4123 0.051 Uiso 1 1 calc R U . . .
C114 C 0.1987(2) 0.5808(4) 0.4525(3) 0.039(3) Uani 1 1 d . . . . .
C115 C 0.2102(2) 0.5482(4) 0.4839(3) 0.046(3) Uani 1 1 d . . . . .
H11E H 0.2011 0.5351 0.4976 0.055 Uiso 1 1 calc R U . . .
C116 C 0.2346(2) 0.5338(4) 0.4960(3) 0.034(3) Uani 1 1 d . . . . .
C117 C 0.1724(2) 0.5964(5) 0.4405(4) 0.052(3) Uani 1 1 d . U . . .
C118 C 0.1591(3) 0.6032(8) 0.4006(5) 0.141(7) Uani 1 1 d . U . . .
H11F H 0.1589 0.5703 0.3872 0.212 Uiso 1 1 calc R U . . .
H11G H 0.1425 0.6137 0.3960 0.212 Uiso 1 1 calc R U . . .
H11H H 0.1669 0.6302 0.3909 0.212 Uiso 1 1 calc R U . . .
C119 C 0.1714(3) 0.6473(9) 0.4569(7) 0.187(9) Uani 1 1 d . U . . .
H11I H 0.1803 0.6460 0.4848 0.280 Uiso 1 1 calc R U . . .
H11J H 0.1789 0.6732 0.4459 0.280 Uiso 1 1 calc R U . . .
H11K H 0.1545 0.6568 0.4510 0.280 Uiso 1 1 calc R U . . .
C120 C 0.1584(3) 0.5614(10) 0.4559(8) 0.237(16) Uani 1 1 d . U . . .
H12A H 0.1674 0.5565 0.4836 0.355 Uiso 1 1 calc R U . . .
H12B H 0.1426 0.5771 0.4514 0.355 Uiso 1 1 calc R U . . .
H12C H 0.1560 0.5277 0.4429 0.355 Uiso 1 1 calc R U . . .
C121 C 0.2887(2) 0.6663(5) 0.4579(3) 0.034(3) Uani 1 1 d . . . . .
C122 C 0.2990(2) 0.7143(5) 0.4685(3) 0.044(3) Uani 1 1 d . . . . .
C123 C 0.2840(2) 0.7583(4) 0.4605(3) 0.045(3) Uani 1 1 d . . . . .
H12D H 0.2912 0.7914 0.4691 0.054 Uiso 1 1 calc R U . . .
C124 C 0.2595(2) 0.7552(4) 0.4407(3) 0.047(3) Uani 1 1 d . . . . .
C125 C 0.2498(2) 0.7062(5) 0.4289(3) 0.047(3) Uani 1 1 d . . . . .
H12E H 0.2329 0.7032 0.4145 0.056 Uiso 1 1 calc R U . . .
C126 C 0.2640(2) 0.6606(4) 0.4371(3) 0.037(3) Uani 1 1 d . . . . .
C127 C 0.2421(2) 0.8032(5) 0.4321(4) 0.067(4) Uani 1 1 d . . . . .
C128 C 0.2550(3) 0.8505(6) 0.4489(6) 0.156(9) Uani 1 1 d . . . . .
H12F H 0.2634 0.8459 0.4767 0.233 Uiso 1 1 calc R U . . .
H12G H 0.2668 0.8583 0.4375 0.233 Uiso 1 1 calc R U . . .
H12H H 0.2434 0.8793 0.4438 0.233 Uiso 1 1 calc R U . . .
C129 C 0.2286(3) 0.8069(6) 0.3895(4) 0.124(7) Uani 1 1 d . . . . .
H12I H 0.2202 0.7739 0.3797 0.185 Uiso 1 1 calc R U . . .
H12J H 0.2166 0.8351 0.3836 0.185 Uiso 1 1 calc R U . . .
H12K H 0.2400 0.8141 0.3772 0.185 Uiso 1 1 calc R U . . .
C130 C 0.2243(3) 0.7940(7) 0.4513(6) 0.149(8) Uani 1 1 d . . . . .
H13B H 0.2150 0.7622 0.4410 0.224 Uiso 1 1 calc R U . . .
H13C H 0.2332 0.7902 0.4791 0.224 Uiso 1 1 calc R U . . .
H13D H 0.2131 0.8237 0.4462 0.224 Uiso 1 1 calc R U . . .
C131 C 0.35075(18) 0.6902(4) 0.4538(3) 0.030(3) Uani 1 1 d . U . . .
C132 C 0.34153(18) 0.7301(4) 0.4684(3) 0.034(3) Uani 1 1 d . . . . .
C133 C 0.3477(2) 0.7797(5) 0.4639(3) 0.053(3) Uani 1 1 d . . . . .
H13E H 0.3414 0.8071 0.4742 0.064 Uiso 1 1 calc R U . . .
C134 C 0.3626(3) 0.7922(5) 0.4449(4) 0.067(4) Uani 1 1 d . U . . .
C135 C 0.3727(2) 0.7500(5) 0.4316(3) 0.066(4) Uani 1 1 d . . . . .
H13F H 0.3838 0.7572 0.4198 0.079 Uiso 1 1 calc R U . . .
C136 C 0.3670(2) 0.6996(4) 0.4354(3) 0.039(3) Uani 1 1 d . U . . .
C137 C 0.3700(4) 0.8505(7) 0.4410(6) 0.116(6) Uani 1 1 d . U . . .
C138 C 0.3614(4) 0.8892(7) 0.4581(6) 0.177(9) Uani 1 1 d . U . . .
H13G H 0.3436 0.8896 0.4467 0.266 Uiso 1 1 calc R U . . .
H13H H 0.3670 0.8824 0.4857 0.266 Uiso 1 1 calc R U . . .
H13I H 0.3676 0.9231 0.4540 0.266 Uiso 1 1 calc R U . . .
C139 C 0.3965(5) 0.8543(10) 0.4606(8) 0.234(11) Uani 1 1 d . U . . .
H13J H 0.4042 0.8280 0.4502 0.351 Uiso 1 1 calc R U . . .
H13K H 0.4019 0.8890 0.4565 0.351 Uiso 1 1 calc R U . . .
H13L H 0.4012 0.8484 0.4882 0.351 Uiso 1 1 calc R U . . .
C140 C 0.3720(5) 0.8586(8) 0.4023(7) 0.196(9) Uani 1 1 d . U . . .
H14A H 0.3784 0.8269 0.3951 0.294 Uiso 1 1 calc R U . . .
H14B H 0.3559 0.8665 0.3827 0.294 Uiso 1 1 calc R U . . .
H14C H 0.3830 0.8877 0.4042 0.294 Uiso 1 1 calc R U . . .
C141 C 0.35468(18) 0.6041(4) 0.3628(3) 0.031(3) Uani 1 1 d . . . . .
C142 C 0.36881(18) 0.6480(4) 0.3799(3) 0.032(3) Uani 1 1 d . . . . .
C143 C 0.37457(19) 0.6833(4) 0.3571(3) 0.045(3) Uani 1 1 d . . . . .
H14D H 0.3842 0.7127 0.3690 0.054 Uiso 1 1 calc R U . . .
C144 C 0.3667(2) 0.6776(5) 0.3170(4) 0.053(3) Uani 1 1 d . . . . .
C145 C 0.3537(2) 0.6327(5) 0.3004(3) 0.044(3) Uani 1 1 d . . . . .
H14E H 0.3492 0.6265 0.2737 0.052 Uiso 1 1 calc R U . . .
C146 C 0.34727(18) 0.5963(4) 0.3229(3) 0.038(3) Uani 1 1 d . . . . .
C147 C 0.3741(3) 0.7166(5) 0.2925(4) 0.071(4) Uani 1 1 d . . . . .
C148 C 0.3586(3) 0.7147(7) 0.2528(5) 0.151(8) Uani 1 1 d . U . . .
H14F H 0.3571 0.6786 0.2438 0.227 Uiso 1 1 calc R U . . .
H14G H 0.3425 0.7279 0.2494 0.227 Uiso 1 1 calc R U . . .
H14H H 0.3654 0.7361 0.2380 0.227 Uiso 1 1 calc R U . . .
C149 C 0.4000(3) 0.7021(7) 0.2946(5) 0.120(7) Uani 1 1 d . . . . .
H14I H 0.4116 0.7028 0.3214 0.180 Uiso 1 1 calc R U . . .
H14J H 0.3997 0.6671 0.2840 0.180 Uiso 1 1 calc R U . . .
H14K H 0.4051 0.7273 0.2796 0.180 Uiso 1 1 calc R U . . .
C150 C 0.3776(3) 0.7713(6) 0.3096(4) 0.105(6) Uani 1 1 d . . . . .
H15B H 0.3884 0.7698 0.3368 0.158 Uiso 1 1 calc R U . . .
H15C H 0.3848 0.7937 0.2958 0.158 Uiso 1 1 calc R U . . .
H15D H 0.3619 0.7855 0.3071 0.158 Uiso 1 1 calc R U . . .
C151 C 0.29517(19) 0.5327(4) 0.3134(3) 0.031(3) Uani 1 1 d . . . . .
C152 C 0.30678(18) 0.5499(4) 0.2904(3) 0.032(3) Uani 1 1 d . U . . .
C153 C 0.2928(2) 0.5677(4) 0.2544(3) 0.051(3) Uani 1 1 d . . . . .
H15E H 0.3007 0.5778 0.2379 0.061 Uiso 1 1 calc R U . . .
C154 C 0.2676(2) 0.5720(4) 0.2405(3) 0.044(3) Uani 1 1 d . . . . .
C155 C 0.2562(2) 0.5569(4) 0.2640(3) 0.043(3) Uani 1 1 d . . . . .
H15F H 0.2391 0.5603 0.2552 0.051 Uiso 1 1 calc R U . . .
C156 C 0.26939(19) 0.5361(4) 0.3016(3) 0.040(3) Uani 1 1 d . . . . .
C157 C 0.2525(2) 0.5929(5) 0.1995(3) 0.059(4) Uani 1 1 d . U . . .
C158 C 0.2610(3) 0.5702(8) 0.1710(4) 0.132(8) Uani 1 1 d . . . . .
H15G H 0.2787 0.5731 0.1804 0.198 Uiso 1 1 calc R U . . .
H15H H 0.2564 0.5334 0.1672 0.198 Uiso 1 1 calc R U . . .
H15I H 0.2536 0.5888 0.1466 0.198 Uiso 1 1 calc R U . . .
C159 C 0.2582(4) 0.6537(6) 0.1998(5) 0.148(8) Uani 1 1 d . U . . .
H15J H 0.2530 0.6714 0.2182 0.222 Uiso 1 1 calc R U . . .
H15K H 0.2757 0.6588 0.2072 0.222 Uiso 1 1 calc R U . . .
H15L H 0.2495 0.6681 0.1741 0.222 Uiso 1 1 calc R U . . .
C160 C 0.2255(2) 0.5911(7) 0.1888(4) 0.111(6) Uani 1 1 d . . . . .
H16A H 0.2216 0.6070 0.2093 0.166 Uiso 1 1 calc R U . . .
H16B H 0.2172 0.6102 0.1648 0.166 Uiso 1 1 calc R U . . .
H16C H 0.2200 0.5548 0.1853 0.166 Uiso 1 1 calc R U . . .
C161 C 0.2532(2) 0.4227(4) 0.3338(3) 0.032(3) Uani 1 1 d . . . . .
C162 C 0.2428(2) 0.4694(4) 0.3155(3) 0.037(3) Uani 1 1 d . . . . .
C163 C 0.2199(2) 0.4680(4) 0.2863(3) 0.047(3) Uani 1 1 d . . . . .
H16D H 0.2128 0.4997 0.2743 0.056 Uiso 1 1 calc R U . . .
C164 C 0.2066(2) 0.4221(5) 0.2740(3) 0.053(3) Uani 1 1 d . . . . .
C165 C 0.2174(2) 0.3759(4) 0.2926(3) 0.046(3) Uani 1 1 d . . . . .
H16E H 0.2089 0.3441 0.2843 0.056 Uiso 1 1 calc R U . . .
C166 C 0.24035(18) 0.3744(4) 0.3229(3) 0.030(3) Uani 1 1 d . . . . .
C167 C 0.1821(2) 0.4205(5) 0.2396(4) 0.081(4) Uani 1 1 d . U . . .
C168 C 0.1859(4) 0.4283(10) 0.2050(6) 0.203(9) Uani 1 1 d . U . . .
H16F H 0.1969 0.4579 0.2081 0.305 Uiso 1 1 calc R U . . .
H16G H 0.1932 0.3969 0.1992 0.305 Uiso 1 1 calc R U . . .
H16H H 0.1704 0.4353 0.1839 0.305 Uiso 1 1 calc R U . . .
C169 C 0.1678(3) 0.4668(8) 0.2395(6) 0.156(7) Uani 1 1 d . U . . .
H16I H 0.1638 0.4665 0.2623 0.234 Uiso 1 1 calc R U . . .
H16J H 0.1773 0.4981 0.2397 0.234 Uiso 1 1 calc R U . . .
H16K H 0.1528 0.4667 0.2163 0.234 Uiso 1 1 calc R U . . .
C170 C 0.1669(3) 0.3800(8) 0.2438(6) 0.206(9) Uani 1 1 d . U . . .
H17A H 0.1668 0.3814 0.2696 0.309 Uiso 1 1 calc R U . . .
H17B H 0.1504 0.3845 0.2246 0.309 Uiso 1 1 calc R U . . .
H17C H 0.1733 0.3461 0.2399 0.309 Uiso 1 1 calc R U . . .
C171 C 0.25063(17) 0.3244(4) 0.3417(3) 0.030(3) Uani 1 1 d . . . . .
H17D H 0.2685 0.3274 0.3534 0.037 Uiso 1 1 calc R U . . .
H17E H 0.2465 0.2969 0.3218 0.037 Uiso 1 1 calc R U . . .
C172 C 0.25909(18) 0.3255(4) 0.4800(3) 0.033(3) Uani 1 1 d . . . . .
H17F H 0.2739 0.3443 0.4813 0.040 Uiso 1 1 calc R U . . .
H17R H 0.2645 0.2934 0.4955 0.040 Uiso 1 1 calc R U . . .
C173 C 0.24618(19) 0.4997(4) 0.5302(3) 0.039(3) Uani 1 1 d . . . . .
H17G H 0.2415 0.5125 0.5511 0.047 Uiso 1 1 calc R U . . .
H17H H 0.2640 0.5031 0.5389 0.047 Uiso 1 1 calc R U . . .
C174 C 0.25226(19) 0.6079(4) 0.4230(3) 0.041(3) Uani 1 1 d . . . . .
H17I H 0.2417 0.6108 0.3954 0.049 Uiso 1 1 calc R U . . .
H17J H 0.2652 0.5825 0.4254 0.049 Uiso 1 1 calc R U . . .
C175 C 0.32645(19) 0.7203(4) 0.4911(3) 0.041(3) Uani 1 1 d . . . . .
H17K H 0.3291 0.7494 0.5095 0.050 Uiso 1 1 calc R U . . .
H17S H 0.3325 0.6883 0.5063 0.050 Uiso 1 1 calc R U . . .
C176 C 0.37885(18) 0.6555(4) 0.4226(3) 0.031(3) Uani 1 1 d . . . . .
H17L H 0.3965 0.6624 0.4317 0.037 Uiso 1 1 calc R U . . .
H17M H 0.3767 0.6228 0.4349 0.037 Uiso 1 1 calc R U . . .
C177 C 0.33383(18) 0.5464(4) 0.3037(3) 0.039(3) Uani 1 1 d . . . . .
H17N H 0.3380 0.5383 0.2814 0.047 Uiso 1 1 calc R U . . .
H17O H 0.3397 0.5173 0.3222 0.047 Uiso 1 1 calc R U . . .
C178 C 0.25667(18) 0.5198(4) 0.3274(3) 0.033(3) Uani 1 1 d . . . . .
H17P H 0.2453 0.5477 0.3276 0.039 Uiso 1 1 calc R U . . .
H17Q H 0.2689 0.5160 0.3540 0.039 Uiso 1 1 calc R U . . .
C181 C 0.2987(2) 0.6153(4) 0.3824(3) 0.053(3) Uani 1 1 d . U . . .
H18D H 0.2911 0.6016 0.3562 0.079 Uiso 1 1 calc R U . . .
H18E H 0.2863 0.6312 0.3899 0.079 Uiso 1 1 calc R U . . .
H18F H 0.3108 0.6416 0.3833 0.079 Uiso 1 1 calc R U . . .
C182 C 0.3740(3) 0.6007(8) 0.5427(6) 0.193(12) Uani 1 1 d . U . . .
H18G H 0.3773 0.6305 0.5292 0.289 Uiso 1 1 calc R U . . .
H18H H 0.3762 0.6110 0.5688 0.289 Uiso 1 1 calc R U . . .
H18I H 0.3853 0.5724 0.5438 0.289 Uiso 1 1 calc R U . . .
C183 C 0.3736(3) 0.5034(8) 0.6175(5) 0.137(7) Uani 1 1 d . . . . .
H18J H 0.3772 0.5188 0.6429 0.206 Uiso 1 1 calc R U . . .
H18K H 0.3702 0.4662 0.6183 0.206 Uiso 1 1 calc R U . . .
H18L H 0.3876 0.5079 0.6103 0.206 Uiso 1 1 calc R U . . .
C184 C 0.3150(2) 0.4281(4) 0.5605(3) 0.060(4) Uani 1 1 d . . . . .
H18M H 0.2998 0.4097 0.5557 0.090 Uiso 1 1 calc R U . . .
H18N H 0.3257 0.4061 0.5526 0.090 Uiso 1 1 calc R U . . .
H18O H 0.3230 0.4360 0.5880 0.090 Uiso 1 1 calc R U . . .
C185 C 0.3165(2) 0.3107(4) 0.4302(4) 0.060(4) Uani 1 1 d . . . . .
H18P H 0.3011 0.3000 0.4316 0.090 Uiso 1 1 calc R U . . .
H18Q H 0.3203 0.2873 0.4128 0.090 Uiso 1 1 calc R U . . .
H18R H 0.3295 0.3090 0.4558 0.090 Uiso 1 1 calc R U . . .
C186 C 0.4257(3) 0.5922(6) 0.3778(5) 0.103(6) Uani 1 1 d . . . . .
H18S H 0.4361 0.6182 0.3727 0.154 Uiso 1 1 calc R U . . .
H18T H 0.4110 0.5870 0.3546 0.154 Uiso 1 1 calc R U . . .
H18U H 0.4212 0.6044 0.3988 0.154 Uiso 1 1 calc R U . . .
C187 C 0.4040(4) 0.2608(5) 0.3723(6) 0.169(8) Uani 1 1 d D U . . .
H18V H 0.3967 0.2344 0.3833 0.253 Uiso 1 1 calc R U . . .
H18W H 0.3966 0.2589 0.3442 0.253 Uiso 1 1 calc R U . . .
H18X H 0.4215 0.2544 0.3811 0.253 Uiso 1 1 calc R U . . .
C188 C 0.4071(3) 0.4688(7) 0.3166(4) 0.169(8) Uani 1 1 d D U . . .
H18Y H 0.4037 0.4440 0.2955 0.253 Uiso 1 1 calc R U . . .
H18Z H 0.3918 0.4813 0.3173 0.253 Uiso 1 1 calc R U . . .
H19D H 0.4163 0.4983 0.3127 0.253 Uiso 1 1 calc R U . . .
C189 C 0.4513(7) 0.5304(11) 0.4830(8) 0.32(2) Uani 1 1 d . U . . .
H18$ H 0.4569 0.5187 0.5097 0.485 Uiso 1 1 calc R U . . .
H19 H 0.4645 0.5488 0.4790 0.485 Uiso 1 1 calc R U . . .
H19W H 0.4375 0.5540 0.4774 0.485 Uiso 1 1 calc R U . . .
O1 O 0.46353(12) 0.3824(3) 0.4744(2) 0.058(2) Uani 1 1 d . . . . .
O2 O 0.44420(12) 0.3444(3) 0.3863(2) 0.054(2) Uani 1 1 d . . . . .
O3 O 0.40559(12) 0.3494(3) 0.3173(2) 0.046(2) Uani 1 1 d . . . . .
O4 O 0.35439(12) 0.2995(3) 0.32473(19) 0.0400(18) Uani 1 1 d . . . . .
O5 O 0.36145(11) 0.2734(3) 0.39934(18) 0.0337(17) Uani 1 1 d . . . . .
O6 O 0.37811(11) 0.3114(3) 0.48232(18) 0.0358(18) Uani 1 1 d . . . . .
O7 O 0.39696(11) 0.3934(3) 0.5303(2) 0.0372(18) Uani 1 1 d . . . . .
O8 O 0.44887(12) 0.4369(3) 0.52563(19) 0.049(2) Uani 1 1 d . . . . .
O9 O 0.26917(11) 0.3650(3) 0.41812(17) 0.0336(17) Uani 1 1 d . . . . .
O10 O 0.26565(12) 0.4340(2) 0.48910(19) 0.0384(18) Uani 1 1 d . . . . .
O11 O 0.27223(13) 0.5423(2) 0.48705(19) 0.0369(18) Uani 1 1 d . . . . .
O12 O 0.30247(12) 0.6232(3) 0.46652(19) 0.0396(18) Uani 1 1 d . . . . .
O13 O 0.34576(11) 0.6399(3) 0.45843(19) 0.0384(18) Uani 1 1 d . . . . .
O14 O 0.34916(11) 0.5705(2) 0.38429(18) 0.0328(17) Uani 1 1 d . . . . .
O15 O 0.30825(11) 0.5115(2) 0.34796(19) 0.0317(17) Uani 1 1 d . . . . .
O16 O 0.27535(12) 0.4231(2) 0.36075(18) 0.0326(17) Uani 1 1 d . . . . .
O17 O 0.39990(11) 0.3124(2) 0.38483(19) 0.0407(18) Uani 1 1 d D U . . .
O18 O 0.41939(11) 0.3573(2) 0.48160(18) 0.0371(18) Uani 1 1 d . . . . .
O19 O 0.37994(11) 0.3974(2) 0.35962(17) 0.0323(17) Uani 1 1 d . . . . .
O20 O 0.40121(10) 0.4460(2) 0.46267(17) 0.0313(17) Uani 1 1 d . . . . .
O21 O 0.42050(11) 0.4126(2) 0.41688(17) 0.0327(17) Uani 1 1 d . . . . .
O22 O 0.37346(10) 0.3728(2) 0.42162(16) 0.0262(16) Uani 1 1 d . . . . .
O23 O 0.46672(14) 0.4502(3) 0.4123(2) 0.071(2) Uani 1 1 d . . . . .
O24 O 0.43796(13) 0.5465(3) 0.3880(2) 0.049(2) Uani 1 1 d . . . . .
O25 O 0.44386(12) 0.4851(3) 0.45718(19) 0.0447(19) Uani 1 1 d . U . . .
O26 O 0.42175(13) 0.4424(3) 0.3539(2) 0.051(2) Uani 1 1 d D U . . .
O27 O 0.39881(11) 0.4997(2) 0.39275(18) 0.0378(18) Uani 1 1 d . . . . .
O28 O 0.35424(10) 0.4637(2) 0.39545(17) 0.0275(16) Uani 1 1 d . . . . .
O29 O 0.35626(11) 0.4131(2) 0.46550(17) 0.0308(17) Uani 1 1 d . . . . .
O30 O 0.33523(10) 0.3654(2) 0.36373(16) 0.0293(16) Uani 1 1 d . . . . .
O31 O 0.31437(10) 0.3623(2) 0.41609(17) 0.0274(16) Uani 1 1 d . . . . .
O32 O 0.31830(10) 0.4559(2) 0.41372(17) 0.0275(16) Uani 1 1 d . . . . .
O33 O 0.27354(11) 0.4732(2) 0.42675(18) 0.0327(17) Uani 1 1 d . . . . .
O34 O 0.30936(10) 0.4256(2) 0.47219(17) 0.0283(16) Uani 1 1 d . . . . .
O35 O 0.31077(11) 0.5721(2) 0.40926(18) 0.0361(18) Uani 1 1 d . . . . .
O36 O 0.34679(10) 0.5268(2) 0.45407(17) 0.0267(16) Uani 1 1 d . . . . .
O37 O 0.31517(11) 0.5233(2) 0.48347(17) 0.0302(17) Uani 1 1 d . . . . .
O38 O 0.30994(12) 0.4769(2) 0.53832(18) 0.0376(18) Uani 1 1 d . . . . .
O39 O 0.31073(12) 0.5814(2) 0.5452(2) 0.050(2) Uani 1 1 d . . . . .
O40 O 0.34865(12) 0.5825(2) 0.52164(18) 0.0367(18) Uani 1 1 d . U . . .
O41 O 0.35346(11) 0.4743(2) 0.52676(17) 0.0355(18) Uani 1 1 d . . . . .
O42 O 0.35433(13) 0.5269(3) 0.5917(2) 0.047(2) Uani 1 1 d . . . . .
Ti13 Ti 0.36488(3) 0.33113(7) 0.37276(5) 0.0325(5) Uani 1 1 d . . . . .
Ti14 Ti 0.41310(3) 0.37313(8) 0.36625(6) 0.0418(6) Uani 1 1 d . . . . .
Ti15 Ti 0.38798(3) 0.37756(7) 0.47951(5) 0.0322(5) Uani 1 1 d . . . . .
Ti16 Ti 0.43607(3) 0.41699(9) 0.47495(6) 0.0489(6) Uani 1 1 d . . . . .
Ti17 Ti 0.43121(4) 0.48279(8) 0.40125(6) 0.0468(6) Uani 1 1 d . . . . .
Ti18 Ti 0.38650(3) 0.44127(7) 0.40386(5) 0.0333(5) Uani 1 1 d . . . . .
Ti19 Ti 0.34010(3) 0.40082(7) 0.40813(5) 0.0282(5) Uani 1 1 d . . . . .
Ti20 Ti 0.28937(3) 0.41750(7) 0.41499(5) 0.0302(5) Uani 1 1 d . . . . .
Ti21 Ti 0.28673(3) 0.47810(7) 0.47870(5) 0.0337(5) Uani 1 1 d . . . . .
Ti22 Ti 0.33197(3) 0.51983(7) 0.39684(5) 0.0304(5) Uani 1 1 d . . . . .
Ti23 Ti 0.32834(3) 0.58460(7) 0.46532(5) 0.0356(5) Uani 1 1 d . . . . .
Ti24 Ti 0.33660(4) 0.52290(7) 0.54149(5) 0.0404(6) Uani 1 1 d . . . . .
Ti25 Ti 0.33688(3) 0.46432(7) 0.47479(5) 0.0305(5) Uani 1 1 d . . . . .

loop_
_atom_site_aniso_label
_atom_site_aniso_U_11
_atom_site_aniso_U_22
_atom_site_aniso_U_33
_atom_site_aniso_U_23
_atom_site_aniso_U_13
_atom_site_aniso_U_12
C1 0.035(3) 0.106(5) 0.070(5) 0.001(4) 0.007(3) -0.002(4)
C2 0.035(3) 0.106(5) 0.070(5) 0.001(4) 0.007(3) -0.002(4)
C3 0.035(3) 0.106(5) 0.070(5) 0.001(4) 0.007(3) -0.002(4)
C4 0.035(3) 0.106(5) 0.070(5) 0.001(4) 0.007(3) -0.002(4)
C5 0.035(3) 0.106(5) 0.070(5) 0.001(4) 0.007(3) -0.002(4)
C6 0.035(3) 0.106(5) 0.070(5) 0.001(4) 0.007(3) -0.002(4)
C7 0.071(13) 0.113(16) 0.107(16) 0.022(12) -0.027(10) 0.017(11)
C8 0.20(2) 0.17(2) 0.101(17) 0.044(15) 0.031(16) 0.037(17)
C9 0.109(17) 0.111(18) 0.30(3) 0.046(19) -0.067(18) 0.018(14)
C10 0.042(11) 0.19(2) 0.20(2) 0.042(16) 0.027(12) 0.021(12)
C11 0.060(4) 0.092(5) 0.095(6) -0.020(4) 0.036(4) 0.014(3)
C12 0.060(4) 0.092(5) 0.095(6) -0.020(4) 0.036(4) 0.014(3)
C13 0.060(4) 0.092(5) 0.095(6) -0.020(4) 0.036(4) 0.014(3)
C14 0.060(4) 0.092(5) 0.095(6) -0.020(4) 0.036(4) 0.014(3)
C15 0.060(4) 0.092(5) 0.095(6) -0.020(4) 0.036(4) 0.014(3)
C16 0.060(4) 0.092(5) 0.095(6) -0.020(4) 0.036(4) 0.014(3)
C17 0.144(18) 0.23(2) 0.168(18) -0.029(15) 0.061(15) 0.115(15)
C18 0.245(19) 0.28(2) 0.249(15) 0.041(14) 0.095(13) 0.160(15)
C19 0.214(17) 0.272(19) 0.31(2) 0.025(15) 0.156(15) 0.113(13)
C20 0.32(2) 0.29(2) 0.34(2) -0.103(17) 0.105(15) 0.054(15)
C21 0.055(10) 0.053(8) 0.048(9) -0.010(7) 0.027(8) -0.021(7)
C22 0.061(10) 0.070(9) 0.054(9) -0.030(8) 0.043(8) -0.013(8)
C23 0.082(12) 0.121(13) 0.083(11) -0.056(10) 0.051(10) -0.027(10)
C24 0.072(12) 0.162(17) 0.123(15) -0.100(13) 0.059(12) -0.035(12)
C25 0.076(12) 0.136(14) 0.101(13) -0.079(12) 0.056(11) -0.031(11)
C26 0.066(11) 0.091(11) 0.063(10) -0.019(8) 0.047(9) -0.009(8)
C27 0.137(17) 0.22(2) 0.149(19) -0.114(14) 0.061(13) -0.020(14)
C28 0.169(12) 0.255(17) 0.196(15) -0.141(13) 0.081(10) 0.003(11)
C29 0.249(17) 0.241(18) 0.232(17) -0.044(13) 0.089(13) 0.050(15)
C30 0.243(17) 0.269(17) 0.184(15) -0.086(12) 0.146(14) -0.015(13)
C31 0.045(8) 0.032(8) 0.029(8) -0.021(6) 0.006(7) -0.002(6)
C32 0.059(8) 0.030(7) 0.048(9) -0.016(7) 0.031(7) -0.019(7)
C33 0.060(9) 0.039(8) 0.060(10) -0.016(7) 0.032(8) -0.013(7)
C34 0.070(9) 0.050(9) 0.044(9) -0.005(7) 0.026(8) -0.009(8)
C35 0.067(9) 0.051(9) 0.047(9) -0.009(7) 0.037(8) -0.001(7)
C36 0.052(8) 0.035(8) 0.037(9) -0.014(7) 0.018(7) -0.008(6)
C37 0.089(12) 0.071(11) 0.058(10) -0.044(8) 0.007(9) -0.046(9)
C38 0.125(13) 0.124(13) 0.049(10) -0.059(9) 0.051(9) -0.066(11)
C39 0.050(10) 0.158(16) 0.081(11) -0.065(11) 0.010(8) -0.034(10)
C40 0.109(12) 0.059(11) 0.076(11) -0.043(9) 0.017(9) -0.031(9)
C41 0.048(8) 0.023(8) 0.054(9) 0.001(7) 0.036(8) -0.003(7)
C42 0.037(7) 0.040(9) 0.031(8) -0.001(7) 0.011(6) 0.008(7)
C43 0.056(8) 0.027(8) 0.061(9) 0.000(7) 0.028(8) 0.015(7)
C44 0.082(10) 0.028(8) 0.052(9) 0.000(7) 0.033(8) -0.008(8)
C45 0.041(7) 0.030(8) 0.035(8) 0.000(6) 0.005(6) -0.012(6)
C46 0.040(8) 0.026(8) 0.034(8) 0.000(6) 0.017(7) 0.002(6)
C47 0.113(12) 0.026(9) 0.057(9) -0.003(6) 0.026(8) -0.015(8)
C48 0.247(18) 0.093(12) 0.170(12) 0.008(12) -0.026(12) -0.009(13)
C49 0.128(17) 0.036(10) 0.38(3) -0.031(14) 0.11(2) -0.032(11)
C50 0.210(16) 0.103(13) 0.215(13) -0.026(12) 0.122(13) 0.025(12)
C51 0.036(7) 0.040(9) 0.037(8) 0.003(7) 0.011(6) -0.010(6)
C52 0.046(8) 0.040(9) 0.033(8) -0.002(7) 0.007(6) -0.025(6)
C53 0.085(10) 0.057(10) 0.036(8) 0.001(8) 0.013(7) -0.014(8)
C54 0.086(10) 0.026(9) 0.065(11) 0.011(8) 0.012(8) -0.013(7)
C55 0.063(9) 0.036(9) 0.047(9) 0.004(7) 0.014(7) 0.010(6)
C56 0.039(7) 0.023(8) 0.048(8) 0.003(7) 0.006(6) 0.004(6)
C57 0.128(15) 0.087(12) 0.062(11) 0.035(9) 0.017(11) -0.006(10)
C58 0.163(16) 0.191(16) 0.213(17) 0.120(14) 0.032(13) -0.010(14)
C59 0.264(19) 0.120(13) 0.186(17) 0.047(12) 0.041(13) -0.055(13)
C60 0.38(4) 0.133(19) 0.23(3) 0.085(19) 0.22(3) 0.04(2)
C61 0.030(7) 0.070(9) 0.025(8) 0.006(7) 0.015(7) 0.005(7)
C62 0.036(7) 0.056(8) 0.042(9) -0.010(7) 0.017(7) -0.007(7)
C63 0.067(7) 0.072(7) 0.047(7) -0.001(6) 0.026(6) -0.021(6)
C64 0.072(10) 0.135(14) 0.039(9) -0.024(9) 0.023(8) -0.055(10)
C65 0.042(9) 0.124(13) 0.036(10) -0.025(8) -0.003(7) -0.031(9)
C66 0.035(8) 0.077(10) 0.028(9) -0.017(7) 0.006(7) -0.006(7)
C67 0.216(18) 0.21(2) 0.066(13) -0.022(14) 0.081(12) -0.093(16)
C68 0.40(2) 0.34(2) 0.26(2) -0.011(17) 0.164(18) 0.062(17)
C69 0.27(3) 0.20(2) 0.047(12) 0.045(13) 0.053(15) 0.01(2)
C70 0.262(14) 0.33(2) 0.21(2) 0.038(16) 0.037(14) -0.108(15)
C71 0.046(3) 0.129(5) 0.058(4) -0.010(4) 0.017(3) -0.015(3)
C72 0.046(3) 0.129(5) 0.058(4) -0.010(4) 0.017(3) -0.015(3)
C73 0.046(3) 0.129(5) 0.058(4) -0.010(4) 0.017(3) -0.015(3)
C74 0.046(3) 0.129(5) 0.058(4) -0.010(4) 0.017(3) -0.015(3)
C75 0.046(3) 0.129(5) 0.058(4) -0.010(4) 0.017(3) -0.015(3)
C76 0.046(3) 0.129(5) 0.058(4) -0.010(4) 0.017(3) -0.015(3)
C77 0.153(10) 0.163(10) 0.108(9) -0.007(8) 0.039(7) -0.018(8)
C78 0.264(18) 0.261(13) 0.209(18) -0.053(14) 0.020(12) -0.130(13)
C79 0.207(16) 0.35(2) 0.092(9) -0.016(13) 0.058(12) -0.009(13)
C80 0.178(14) 0.314(15) 0.152(15) 0.044(14) 0.017(10) 0.091(14)
C81 0.047(8) 0.079(10) 0.066(9) -0.025(8) 0.019(7) -0.008(7)
C82 0.043(8) 0.101(11) 0.050(9) -0.025(8) 0.026(7) -0.022(8)
C83 0.069(9) 0.046(8) 0.038(8) -0.014(6) 0.019(7) -0.008(7)
C84 0.054(8) 0.039(7) 0.047(8) -0.008(6) 0.024(7) -0.017(6)
C85 0.042(7) 0.032(7) 0.059(9) 0.002(6) 0.029(7) 0.003(6)
C86 0.042(7) 0.056(9) 0.036(8) -0.009(6) 0.017(6) -0.002(7)
C87 0.054(8) 0.061(9) 0.061(9) -0.031(7) 0.032(7) -0.035(7)
C88 0.043(8) 0.087(10) 0.055(9) -0.015(7) 0.021(7) -0.006(7)
C91 0.013(6) 0.020(6) 0.033(8) 0.006(6) -0.001(6) 0.000(5)
C92 0.023(6) 0.023(6) 0.016(7) 0.003(5) 0.003(6) -0.001(5)
C93 0.046(8) 0.048(8) 0.031(8) 0.006(6) 0.024(7) -0.013(7)
C94 0.033(7) 0.043(7) 0.030(8) 0.002(6) 0.012(6) -0.016(6)
C95 0.038(7) 0.031(7) 0.021(7) -0.003(5) 0.005(6) -0.015(6)
C96 0.033(7) 0.031(7) 0.021(7) 0.013(6) 0.011(6) 0.012(6)
C97 0.079(10) 0.066(9) 0.037(8) -0.007(7) 0.028(8) -0.036(8)
C98 0.065(9) 0.070(10) 0.087(11) -0.012(8) 0.034(8) -0.043(8)
C99 0.121(16) 0.29(3) 0.096(14) 0.097(16) -0.051(13) -0.146(18)
C100 0.173(14) 0.135(12) 0.187(15) -0.070(11) 0.136(12) -0.081(11)
C101 0.028(7) 0.037(9) 0.041(8) 0.003(6) 0.011(6) -0.012(6)
C102 0.030(7) 0.030(8) 0.038(7) -0.001(6) 0.017(6) -0.005(6)
C103 0.043(8) 0.031(8) 0.049(8) 0.007(6) 0.024(6) 0.005(6)
C104 0.036(7) 0.035(8) 0.032(7) 0.006(6) 0.005(6) -0.008(6)
C105 0.049(8) 0.016(6) 0.034(7) 0.001(5) 0.015(6) 0.003(6)
C106 0.033(7) 0.029(8) 0.030(7) -0.002(5) 0.016(6) -0.008(6)
C107 0.067(9) 0.036(7) 0.062(9) -0.001(7) 0.044(8) -0.005(7)
C108 0.045(8) 0.079(9) 0.031(7) 0.005(7) 0.007(6) -0.026(7)
C109 0.116(12) 0.076(10) 0.032(8) -0.010(7) 0.033(8) -0.055(9)
C110 0.126(14) 0.085(12) 0.189(18) 0.014(11) 0.139(14) 0.006(10)
C111 0.039(8) 0.021(7) 0.048(8) -0.017(6) 0.019(7) 0.004(6)
C112 0.033(8) 0.024(7) 0.041(8) 0.000(6) 0.010(6) 0.000(6)
C113 0.039(8) 0.049(8) 0.035(7) -0.012(6) 0.009(7) -0.008(7)
C114 0.038(8) 0.040(8) 0.043(8) -0.001(6) 0.020(7) -0.005(6)
C115 0.055(9) 0.043(8) 0.058(9) -0.018(7) 0.041(8) -0.005(7)
C116 0.040(8) 0.027(7) 0.045(8) -0.022(6) 0.027(7) -0.011(6)
C117 0.039(8) 0.056(9) 0.061(9) 0.003(7) 0.020(7) 0.010(6)
C118 0.066(10) 0.236(17) 0.123(13) 0.009(12) 0.037(10) 0.039(11)
C119 0.101(13) 0.182(16) 0.248(18) -0.095(14) 0.036(12) 0.032(12)
C120 0.065(13) 0.29(3) 0.36(4) 0.22(3) 0.082(18) 0.054(16)
C121 0.036(8) 0.030(9) 0.039(8) 0.003(6) 0.016(6) 0.010(7)
C122 0.056(9) 0.037(9) 0.046(8) -0.001(6) 0.028(7) -0.001(8)
C123 0.059(10) 0.015(7) 0.062(9) -0.013(6) 0.024(8) -0.007(7)
C124 0.055(10) 0.026(8) 0.066(9) -0.005(6) 0.028(8) 0.001(7)
C125 0.043(8) 0.057(10) 0.041(8) 0.001(7) 0.017(6) -0.005(8)
C126 0.053(9) 0.025(8) 0.039(8) 0.007(6) 0.024(7) 0.007(7)
C127 0.062(9) 0.036(9) 0.101(13) 0.003(8) 0.031(9) 0.010(7)
C128 0.137(16) 0.047(11) 0.21(2) -0.042(12) -0.016(15) 0.042(11)
C129 0.185(19) 0.080(12) 0.071(13) 0.017(9) 0.012(12) 0.058(12)
C130 0.148(17) 0.127(16) 0.23(2) 0.067(15) 0.134(18) 0.094(14)
C131 0.035(6) 0.026(6) 0.028(6) 0.005(5) 0.012(5) -0.009(5)
C132 0.036(7) 0.016(7) 0.052(8) 0.001(6) 0.021(6) 0.002(6)
C133 0.077(9) 0.032(9) 0.070(9) -0.013(7) 0.049(8) 0.000(7)
C134 0.093(8) 0.045(7) 0.075(7) 0.002(6) 0.044(7) -0.009(6)
C135 0.101(11) 0.051(10) 0.074(10) -0.019(7) 0.066(9) -0.012(8)
C136 0.057(6) 0.018(6) 0.042(6) 0.004(5) 0.019(5) -0.013(5)
C137 0.143(9) 0.093(9) 0.133(9) -0.009(8) 0.078(8) -0.013(8)
C138 0.267(18) 0.115(13) 0.223(16) -0.037(12) 0.175(14) 0.004(13)
C139 0.197(15) 0.192(18) 0.271(17) -0.002(15) 0.045(13) -0.069(15)
C140 0.300(19) 0.132(14) 0.187(13) 0.031(13) 0.127(13) -0.038(14)
C141 0.029(7) 0.029(8) 0.034(9) 0.005(6) 0.014(6) -0.001(6)
C142 0.041(7) 0.022(7) 0.046(9) 0.018(6) 0.031(7) 0.002(6)
C143 0.042(7) 0.049(8) 0.044(9) -0.011(7) 0.015(7) -0.010(6)
C144 0.042(8) 0.059(10) 0.056(10) 0.014(8) 0.019(7) 0.007(7)
C145 0.049(8) 0.052(8) 0.025(7) 0.003(7) 0.010(6) -0.009(7)
C146 0.035(7) 0.033(7) 0.046(9) -0.002(7) 0.013(6) -0.003(6)
C147 0.096(12) 0.070(11) 0.039(9) 0.023(8) 0.017(8) -0.026(9)
C148 0.175(14) 0.153(14) 0.090(12) 0.049(10) 0.012(11) -0.092(12)
C149 0.100(13) 0.168(17) 0.139(15) 0.066(13) 0.097(12) 0.010(12)
C150 0.166(16) 0.078(12) 0.090(12) 0.034(10) 0.070(12) -0.024(11)
C151 0.035(8) 0.030(7) 0.022(7) -0.005(6) 0.003(7) -0.004(6)
C152 0.030(6) 0.038(6) 0.030(6) 0.003(5) 0.013(5) -0.001(5)
C153 0.042(9) 0.066(9) 0.048(9) 0.005(7) 0.022(7) -0.008(7)
C154 0.054(9) 0.051(8) 0.021(7) 0.007(6) 0.010(7) -0.010(7)
C155 0.031(7) 0.048(8) 0.041(8) 0.015(6) 0.005(7) 0.003(6)
C156 0.028(8) 0.029(7) 0.059(9) -0.002(6) 0.013(7) -0.002(6)
C157 0.045(9) 0.078(9) 0.048(9) 0.027(7) 0.011(7) 0.002(7)
C158 0.128(14) 0.24(2) 0.024(9) 0.024(11) 0.023(10) 0.087(15)
C159 0.21(2) 0.103(13) 0.087(13) 0.030(11) 0.006(13) 0.012(14)
C160 0.069(12) 0.178(18) 0.062(11) 0.052(11) -0.001(9) 0.010(11)
C161 0.033(8) 0.041(8) 0.018(7) -0.003(6) 0.006(6) 0.002(7)
C162 0.033(8) 0.046(9) 0.043(8) 0.012(7) 0.027(7) 0.014(7)
C163 0.040(8) 0.039(8) 0.051(9) 0.011(6) 0.005(7) -0.002(7)
C164 0.040(8) 0.060(10) 0.042(8) 0.034(7) -0.001(7) 0.001(8)
C165 0.055(9) 0.044(8) 0.038(8) 0.000(7) 0.016(7) -0.024(7)
C166 0.026(7) 0.043(8) 0.020(7) 0.000(6) 0.007(6) -0.005(6)
C167 0.056(10) 0.060(9) 0.101(12) 0.039(9) 0.001(9) -0.011(7)
C168 0.188(17) 0.275(19) 0.135(14) 0.010(13) 0.050(13) 0.031(13)
C169 0.089(12) 0.157(11) 0.166(14) -0.015(12) -0.013(10) 0.026(10)
C170 0.115(13) 0.182(12) 0.211(16) 0.078(13) -0.057(10) -0.070(11)
C171 0.032(6) 0.027(7) 0.035(7) 0.007(5) 0.015(6) 0.002(5)
C172 0.034(7) 0.020(6) 0.045(8) 0.006(5) 0.015(6) -0.001(5)
C173 0.045(7) 0.053(9) 0.035(8) 0.003(6) 0.033(6) 0.000(6)
C174 0.050(7) 0.033(7) 0.046(8) 0.002(6) 0.025(7) 0.010(6)
C175 0.046(8) 0.024(7) 0.054(8) -0.008(6) 0.019(7) 0.004(6)
C176 0.039(7) 0.039(7) 0.019(7) -0.003(5) 0.015(6) -0.007(6)
C177 0.039(7) 0.049(8) 0.036(7) -0.009(6) 0.023(6) -0.012(6)
C178 0.032(6) 0.034(7) 0.036(7) 0.009(5) 0.018(6) -0.010(6)
C181 0.059(8) 0.045(7) 0.051(8) 0.010(6) 0.017(6) 0.012(6)
C182 0.098(13) 0.21(2) 0.20(2) 0.102(18) -0.018(13) -0.070(14)
C183 0.149(18) 0.19(2) 0.070(13) 0.002(13) 0.038(13) -0.022(16)
C184 0.061(9) 0.058(9) 0.054(9) 0.022(7) 0.014(7) -0.005(7)
C185 0.042(8) 0.047(9) 0.091(10) 0.018(7) 0.025(7) -0.001(6)
C186 0.068(11) 0.068(12) 0.186(18) -0.025(11) 0.065(11) -0.022(9)
C187 0.183(16) 0.123(12) 0.193(16) -0.015(11) 0.064(13) 0.014(12)
C188 0.162(15) 0.129(14) 0.191(14) 0.024(11) 0.041(11) 0.011(12)
C189 0.54(6) 0.26(3) 0.22(3) -0.13(3) 0.20(4) -0.24(4)
O1 0.028(4) 0.097(7) 0.047(5) -0.026(5) 0.012(4) -0.003(4)
O2 0.031(4) 0.070(6) 0.059(5) -0.013(4) 0.016(4) 0.003(4)
O3 0.052(5) 0.057(5) 0.041(5) -0.019(4) 0.029(4) -0.012(4)
O4 0.050(5) 0.039(5) 0.031(5) -0.011(4) 0.016(4) -0.010(4)
O5 0.039(4) 0.023(5) 0.038(5) -0.005(3) 0.014(4) -0.005(3)
O6 0.039(4) 0.029(5) 0.037(5) 0.009(4) 0.012(4) 0.003(3)
O7 0.031(4) 0.048(5) 0.029(5) -0.005(4) 0.008(4) -0.004(3)
O8 0.035(4) 0.074(6) 0.037(5) -0.021(4) 0.011(4) -0.015(4)
O9 0.029(4) 0.037(4) 0.035(4) -0.001(3) 0.013(4) -0.009(4)
O10 0.043(5) 0.029(4) 0.055(5) -0.002(4) 0.031(4) -0.012(4)
O11 0.044(5) 0.026(4) 0.052(5) 0.003(3) 0.032(4) 0.001(4)
O12 0.036(4) 0.035(5) 0.051(5) -0.004(4) 0.020(4) 0.007(4)
O13 0.043(5) 0.026(5) 0.053(5) -0.001(4) 0.026(4) -0.007(4)
O14 0.043(4) 0.028(4) 0.035(4) 0.008(4) 0.023(4) -0.010(3)
O15 0.026(4) 0.035(4) 0.027(5) 0.002(4) 0.003(4) -0.003(3)
O16 0.034(5) 0.036(4) 0.025(4) 0.004(3) 0.009(4) -0.001(4)
O17 0.034(4) 0.034(4) 0.053(5) -0.002(4) 0.017(4) -0.003(3)
O18 0.029(4) 0.040(4) 0.038(4) -0.003(3) 0.009(4) 0.001(3)
O19 0.035(4) 0.036(4) 0.028(4) -0.007(3) 0.015(3) -0.007(3)
O20 0.023(4) 0.043(4) 0.025(4) -0.009(3) 0.006(3) -0.004(3)
O21 0.030(4) 0.043(4) 0.029(4) -0.006(3) 0.016(3) -0.001(3)
O22 0.022(4) 0.036(4) 0.019(4) -0.006(3) 0.006(3) 0.001(3)
O23 0.066(6) 0.063(6) 0.085(7) -0.004(5) 0.031(5) 0.003(5)
O24 0.049(5) 0.027(5) 0.083(6) 0.000(4) 0.037(5) -0.008(4)
O25 0.043(5) 0.048(5) 0.046(5) -0.021(4) 0.019(4) -0.023(4)
O26 0.062(5) 0.053(5) 0.052(5) -0.009(4) 0.039(4) -0.014(4)
O27 0.027(4) 0.034(4) 0.051(5) -0.003(4) 0.013(4) -0.009(3)
O28 0.023(4) 0.026(4) 0.034(4) 0.001(3) 0.011(3) 0.001(3)
O29 0.031(4) 0.031(4) 0.032(4) -0.003(3) 0.014(3) 0.006(3)
O30 0.026(4) 0.032(4) 0.024(4) -0.003(3) 0.004(3) -0.001(3)
O31 0.035(4) 0.013(4) 0.037(4) 0.005(3) 0.017(3) 0.001(3)
O32 0.029(4) 0.020(4) 0.034(4) 0.004(3) 0.013(3) -0.001(3)
O33 0.030(4) 0.026(4) 0.045(5) 0.003(3) 0.019(4) -0.004(3)
O34 0.028(4) 0.024(4) 0.030(4) -0.002(3) 0.009(3) -0.006(3)
O35 0.033(4) 0.031(4) 0.044(5) 0.004(4) 0.015(4) -0.001(3)
O36 0.026(4) 0.025(4) 0.030(4) 0.001(3) 0.012(3) 0.000(3)
O37 0.042(4) 0.020(4) 0.032(4) 0.002(3) 0.018(4) -0.007(3)
O38 0.053(5) 0.031(4) 0.039(5) 0.004(4) 0.028(4) -0.004(4)
O39 0.057(5) 0.032(4) 0.079(6) -0.005(4) 0.046(5) -0.001(4)
O40 0.044(4) 0.036(4) 0.034(4) -0.008(3) 0.019(4) -0.011(3)
O41 0.041(4) 0.036(4) 0.030(4) -0.005(3) 0.015(4) 0.004(3)
O42 0.041(5) 0.067(6) 0.017(5) 0.002(4) -0.006(4) 0.007(4)
Ti13 0.0393(12) 0.0289(12) 0.0279(12) -0.0073(9) 0.0115(10) -0.0055(9)
Ti14 0.0441(13) 0.0428(13) 0.0435(14) -0.0102(10) 0.0224(11) -0.0041(10)
Ti15 0.0261(11) 0.0372(13) 0.0284(12) -0.0027(9) 0.0053(10) 0.0003(9)
Ti16 0.0295(12) 0.0750(17) 0.0394(14) -0.0163(12) 0.0103(11) -0.0022(11)
Ti17 0.0395(13) 0.0517(14) 0.0549(15) -0.0079(11) 0.0244(12) -0.0136(11)
Ti18 0.0278(11) 0.0337(12) 0.0400(13) -0.0070(10) 0.0150(10) -0.0046(9)
Ti19 0.0271(11) 0.0276(12) 0.0290(12) -0.0002(9) 0.0098(9) -0.0018(9)
Ti20 0.0289(11) 0.0288(12) 0.0335(12) 0.0025(9) 0.0128(10) -0.0022(9)
Ti21 0.0375(12) 0.0266(12) 0.0438(14) 0.0010(9) 0.0231(11) -0.0019(9)
Ti22 0.0319(12) 0.0248(12) 0.0348(13) 0.0024(9) 0.0133(10) -0.0005(9)
Ti23 0.0422(13) 0.0240(12) 0.0480(14) 0.0017(10) 0.0254(11) -0.0002(9)
Ti24 0.0478(13) 0.0381(13) 0.0385(14) -0.0019(10) 0.0203(11) -0.0013(10)
Ti25 0.0294(11) 0.0276(12) 0.0340(12) 0.0003(9) 0.0118(10) -0.0001(9)

loop_
_atom_type_symbol
_atom_type_description
_atom_type_scat_dispersion_real
_atom_type_scat_dispersion_imag
_atom_type_scat_source
C C 0.0181 0.0091 'International Tables Vol C Tables 4.2.6.8 and 6.1.1.4'
H H 0.0000 0.0000 'International Tables Vol C Tables 4.2.6.8 and 6.1.1.4'
O O 0.0492 0.0322 'International Tables Vol C Tables 4.2.6.8 and 6.1.1.4'
Ti Ti 0.2191 1.8069 'International Tables Vol C Tables 4.2.6.8 and 6.1.1.4'

loop_
_geom_angle_atom_site_label_1
_geom_angle_atom_site_label_2
_geom_angle_atom_site_label_3
_geom_angle
_geom_angle_site_symmetry_1
_geom_angle_site_symmetry_3
_geom_angle_publ_flag
O1 C1 C2 122.7(12) . . ?
O1 C1 C6 116.0(13) . . ?
C2 C1 C6 121.3(14) . . ?
C3 C2 C1 120.9(14) . . ?
C3 C2 C81 118.9(13) . . ?
C1 C2 C81 120.1(13) . . ?
C2 C3 C4 123.0(14) . . ?
C2 C3 H3A 118.5 . . ?
C4 C3 H3A 118.5 . . ?
C3 C4 C5 114.0(13) . . ?
C3 C4 C7 125.1(14) . . ?
C5 C4 C7 120.8(13) . . ?
C6 C5 C4 126.0(13) . . ?
C6 C5 H5A 117.0 . . ?
C4 C5 H5A 117.0 . . ?
C5 C6 C1 114.5(14) . . ?
C5 C6 C88 121.8(13) . . ?
C1 C6 C88 123.5(13) . . ?
C9 C7 C4 112.1(14) . . ?
C9 C7 C10 112.5(18) . . ?
C4 C7 C10 108.6(15) . . ?
C9 C7 C8 107.6(18) . . ?
C4 C7 C8 110.1(15) . . ?
C10 C7 C8 105.7(15) . . ?
C7 C8 H8A 109.5 . . ?
C7 C8 H8B 109.5 . . ?
H8A C8 H8B 109.5 . . ?
C7 C8 H8C 109.5 . . ?
H8A C8 H8C 109.5 . . ?
H8B C8 H8C 109.5 . . ?
C7 C9 H9A 109.5 . . ?
C7 C9 H9B 109.5 . . ?
H9A C9 H9B 109.5 . . ?
C7 C9 H9C 109.5 . . ?
H9A C9 H9C 109.5 . . ?
H9B C9 H9C 109.5 . . ?
C7 C10 H10A 109.5 . . ?
C7 C10 H10B 109.5 . . ?
H10A C10 H10B 109.5 . . ?
C7 C10 H10C 109.5 . . ?
H10A C10 H10C 109.5 . . ?
H10B C10 H10C 109.5 . . ?
O2 C11 C12 122.2(13) . . ?
O2 C11 C16 115.6(13) . . ?
C12 C11 C16 122.0(14) . . ?
C11 C12 C13 118.7(14) . . ?
C11 C12 C81 119.4(12) . . ?
C13 C12 C81 121.3(14) . . ?
C12 C13 C14 121.8(15) . . ?
C12 C13 H13A 119.1 . . ?
C14 C13 H13A 119.1 . . ?
C15 C14 C13 117.7(13) . . ?
C15 C14 C17 120.8(13) . . ?
C13 C14 C17 121.0(14) . . ?
C14 C15 C16 122.4(14) . . ?
C14 C15 H15A 118.8 . . ?
C16 C15 H15A 118.8 . . ?
C15 C16 C11 116.9(15) . . ?
C15 C16 C82 120.0(13) . . ?
C11 C16 C82 122.7(12) . . ?
C19 C17 C18 111.5(9) . . ?
C19 C17 C20 111.2(9) . . ?
C18 C17 C20 111.0(9) . . ?
C19 C17 C14 105.1(15) . . ?
C18 C17 C14 107.7(14) . . ?
C20 C17 C14 110.1(16) . . ?
C17 C18 H18A 109.5 . . ?
C17 C18 H18B 109.5 . . ?
H18A C18 H18B 109.5 . . ?
C17 C18 H18C 109.5 . . ?
H18A C18 H18C 109.5 . . ?
H18B C18 H18C 109.5 . . ?
C17 C19 H19A 109.5 . . ?
C17 C19 H19B 109.5 . . ?
H19A C19 H19B 109.5 . . ?
C17 C19 H19C 109.5 . . ?
H19A C19 H19C 109.5 . . ?
H19B C19 H19C 109.5 . . ?
C17 C20 H20A 109.5 . . ?
C17 C20 H20B 109.5 . . ?
H20A C20 H20B 109.5 . . ?
C17 C20 H20C 109.5 . . ?
H20A C20 H20C 109.5 . . ?
H20B C20 H20C 109.5 . . ?
O3 C21 C22 120.0(11) . . ?
O3 C21 C26 120.9(11) . . ?
C22 C21 C26 119.0(11) . . ?
C21 C22 C23 118.2(12) . . ?
C21 C22 C83 122.3(10) . . ?
C23 C22 C83 119.5(12) . . ?
C24 C23 C22 122.1(13) . . ?
C24 C23 H23A 119.0 . . ?
C22 C23 H23A 119.0 . . ?
C25 C24 C23 116.5(13) . . ?
C25 C24 C27 120.9(14) . . ?
C23 C24 C27 122.6(14) . . ?
C24 C25 C26 126.1(13) . . ?
C24 C25 H25A 117.0 . . ?
C26 C25 H25A 117.0 . . ?
C25 C26 C21 117.6(12) . . ?
C25 C26 C82 121.2(12) . . ?
C21 C26 C82 121.1(11) . . ?
C30 C27 C28 111.8(9) . . ?
C30 C27 C29 110.5(9) . . ?
C28 C27 C29 110.8(9) . . ?
C30 C27 C24 102.9(13) . . ?
C28 C27 C24 109.2(13) . . ?
C29 C27 C24 111.4(15) . . ?
C27 C28 H28A 109.5 . . ?
C27 C28 H28B 109.5 . . ?
H28A C28 H28B 109.5 . . ?
C27 C28 H28C 109.5 . . ?
H28A C28 H28C 109.5 . . ?
H28B C28 H28C 109.5 . . ?
C27 C29 H29A 109.5 . . ?
C27 C29 H29B 109.5 . . ?
H29A C29 H29B 109.5 . . ?
C27 C29 H29C 109.5 . . ?
H29A C29 H29C 109.5 . . ?
H29B C29 H29C 109.5 . . ?
C27 C30 H30A 109.5 . . ?
C27 C30 H30B 109.5 . . ?
H30A C30 H30B 109.5 . . ?
C27 C30 H30C 109.5 . . ?
H30A C30 H30C 109.5 . . ?
H30B C30 H30C 109.5 . . ?
O4 C31 C36 117.9(10) . . ?
O4 C31 C32 120.2(10) . . ?
C36 C31 C32 121.8(10) . . ?
C33 C32 C31 117.9(10) . . ?
C33 C32 C84 121.3(10) . . ?
C31 C32 C84 120.8(10) . . ?
C32 C33 C34 122.9(11) . . ?
C32 C33 H33A 118.6 . . ?
C34 C33 H33A 118.6 . . ?
C35 C34 C33 116.6(11) . . ?
C35 C34 C37 122.5(12) . . ?
C33 C34 C37 120.9(12) . . ?
C34 C35 C36 123.3(11) . . ?
C34 C35 H35A 118.4 . . ?
C36 C35 H35A 118.4 . . ?
C31 C36 C35 117.5(10) . . ?
C31 C36 C83 121.9(10) . . ?
C35 C36 C83 120.5(11) . . ?
C40 C37 C38 112.4(13) . . ?
C40 C37 C39 107.1(12) . . ?
C38 C37 C39 110.1(12) . . ?
C40 C37 C34 108.5(11) . . ?
C38 C37 C34 112.3(11) . . ?
C39 C37 C34 106.1(11) . . ?
C37 C38 H38A 109.5 . . ?
C37 C38 H38B 109.5 . . ?
H38A C38 H38B 109.5 . . ?
C37 C38 H38C 109.5 . . ?
H38A C38 H38C 109.5 . . ?
H38B C38 H38C 109.5 . . ?
C37 C39 H39A 109.5 . . ?
C37 C39 H39B 109.5 . . ?
H39A C39 H39B 109.5 . . ?
C37 C39 H39C 109.5 . . ?
H39A C39 H39C 109.5 . . ?
H39B C39 H39C 109.5 . . ?
C37 C40 H40A 109.5 . . ?
C37 C40 H40B 109.5 . . ?
H40A C40 H40B 109.5 . . ?
C37 C40 H40C 109.5 . . ?
H40A C40 H40C 109.5 . . ?
H40B C40 H40C 109.5 . . ?
O5 C41 C42 121.3(11) . . ?
O5 C41 C46 119.7(10) . . ?
C42 C41 C46 119.0(10) . . ?
C43 C42 C41 120.7(10) . . ?
C43 C42 C85 118.6(10) . . ?
C41 C42 C85 120.7(10) . . ?
C42 C43 C44 120.9(11) . . ?
C42 C43 H43A 119.6 . . ?
C44 C43 H43A 119.6 . . ?
C45 C44 C43 116.8(10) . . ?
C45 C44 C47 123.2(12) . . ?
C43 C44 C47 120.0(12) . . ?
C46 C45 C44 123.2(10) . . ?
C46 C45 H45A 118.4 . . ?
C44 C45 H45A 118.4 . . ?
C45 C46 C41 119.3(10) . . ?
C45 C46 C84 120.8(10) . . ?
C41 C46 C84 120.0(10) . . ?
C48 C47 C50 104.2(17) . . ?
C48 C47 C49 108.2(15) . . ?
C50 C47 C49 108.6(15) . . ?
C48 C47 C44 114.6(13) . . ?
C50 C47 C44 109.3(12) . . ?
C49 C47 C44 111.6(13) . . ?
C47 C48 H48A 109.5 . . ?
C47 C48 H48B 109.5 . . ?
H48A C48 H48B 109.5 . . ?
C47 C48 H48C 109.5 . . ?
H48A C48 H48C 109.5 . . ?
H48B C48 H48C 109.5 . . ?
C47 C49 H49A 109.5 . . ?
C47 C49 H49B 109.5 . . ?
H49A C49 H49B 109.5 . . ?
C47 C49 H49C 109.5 . . ?
H49A C49 H49C 109.5 . . ?
H49B C49 H49C 109.5 . . ?
C47 C50 H50A 109.5 . . ?
C47 C50 H50B 109.5 . . ?
H50A C50 H50B 109.5 . . ?
C47 C50 H50C 109.5 . . ?
H50A C50 H50C 109.5 . . ?
H50B C50 H50C 109.5 . . ?
O6 C51 C56 119.3(10) . . ?
O6 C51 C52 117.4(10) . . ?
C56 C51 C52 123.2(11) . . ?
C53 C52 C51 116.8(11) . . ?
C53 C52 C86 122.3(11) . . ?
C51 C52 C86 120.9(10) . . ?
C52 C53 C54 122.8(12) . . ?
C52 C53 H53A 118.6 . . ?
C54 C53 H53A 118.6 . . ?
C55 C54 C53 115.6(11) . . ?
C55 C54 C57 124.9(14) . . ?
C53 C54 C57 119.4(14) . . ?
C56 C55 C54 124.9(11) . . ?
C56 C55 H55A 117.5 . . ?
C54 C55 H55A 117.5 . . ?
C51 C56 C55 116.6(11) . . ?
C51 C56 C85 122.3(10) . . ?
C55 C56 C85 121.1(11) . . ?
C58 C57 C60 108.5(18) . . ?
C58 C57 C54 112.1(16) . . ?
C60 C57 C54 115.4(16) . . ?
C58 C57 C59 114.9(19) . . ?
C60 C57 C59 96.5(18) . . ?
C54 C57 C59 108.7(13) . . ?
C57 C58 H58A 109.5 . . ?
C57 C58 H58B 109.5 . . ?
H58A C58 H58B 109.5 . . ?
C57 C58 H58C 109.5 . . ?
H58A C58 H58C 109.5 . . ?
H58B C58 H58C 109.5 . . ?
C57 C59 H59A 109.5 . . ?
C57 C59 H59B 109.5 . . ?
H59A C59 H59B 109.5 . . ?
C57 C59 H59C 109.5 . . ?
H59A C59 H59C 109.5 . . ?
H59B C59 H59C 109.5 . . ?
C57 C60 H60A 109.5 . . ?
C57 C60 H60B 109.5 . . ?
H60A C60 H60B 109.5 . . ?
C57 C60 H60C 109.5 . . ?
H60A C60 H60C 109.5 . . ?
H60B C60 H60C 109.5 . . ?
O7 C61 C62 120.2(11) . . ?
O7 C61 C66 118.4(10) . . ?
C62 C61 C66 121.3(10) . . ?
C61 C62 C63 117.8(10) . . ?
C61 C62 C86 121.9(10) . . ?
C63 C62 C86 120.2(11) . . ?
C64 C63 C62 122.3(11) . . ?
C64 C63 H63A 118.9 . . ?
C62 C63 H63A 118.9 . . ?
C63 C64 C65 117.4(11) . . ?
C63 C64 C67 118.1(13) . . ?
C65 C64 C67 124.1(12) . . ?
C66 C65 C64 124.1(11) . . ?
C66 C65 H65A 118.0 . . ?
C64 C65 H65A 118.0 . . ?
C65 C66 C61 117.0(11) . . ?
C65 C66 C87 123.9(11) . . ?
C61 C66 C87 118.9(11) . . ?
C69 C67 C68 111.4(9) . . ?
C69 C67 C70 110.9(9) . . ?
C68 C67 C70 111.3(9) . . ?
C69 C67 C64 112.9(12) . . ?
C68 C67 C64 102.3(16) . . ?
C70 C67 C64 107.6(14) . . ?
C67 C68 H68A 109.5 . . ?
C67 C68 H68B 109.5 . . ?
H68A C68 H68B 109.5 . . ?
C67 C68 H68C 109.5 . . ?
H68A C68 H68C 109.5 . . ?
H68B C68 H68C 109.5 . . ?
C67 C69 H69A 109.5 . . ?
C67 C69 H69B 109.5 . . ?
H69A C69 H69B 109.5 . . ?
C67 C69 H69C 109.5 . . ?
H69A C69 H69C 109.5 . . ?
H69B C69 H69C 109.5 . . ?
C67 C70 H70A 109.5 . . ?
C67 C70 H70B 109.5 . . ?
H70A C70 H70B 109.5 . . ?
C67 C70 H70C 109.5 . . ?
H70A C70 H70C 109.5 . . ?
H70B C70 H70C 109.5 . . ?
O8 C71 C72 120.1(11) . . ?
O8 C71 C76 118.2(11) . . ?
C72 C71 C76 121.6(13) . . ?
C71 C72 C73 120.6(12) . . ?
C71 C72 C87 122.9(12) . . ?
C73 C72 C87 116.3(11) . . ?
C74 C73 C72 118.7(12) . . ?
C74 C73 H73 120.6 . . ?
C72 C73 H73 120.6 . . ?
C75 C74 C73 119.4(12) . . ?
C75 C74 C77 116.6(12) . . ?
C73 C74 C77 123.8(12) . . ?
C74 C75 C76 123.9(12) . . ?
C74 C75 H75A 118.0 . . ?
C76 C75 H75A 118.0 . . ?
C75 C76 C71 115.6(12) . . ?
C75 C76 C88 120.4(12) . . ?
C71 C76 C88 124.0(12) . . ?
C79 C77 C78 112.6(9) . . ?
C79 C77 C80 111.8(9) . . ?
C78 C77 C80 110.3(9) . . ?
C79 C77 C74 108.7(13) . . ?
C78 C77 C74 105.0(13) . . ?
C80 C77 C74 108.1(13) . . ?
C77 C78 H78A 109.5 . . ?
C77 C78 H78B 109.5 . . ?
H78A C78 H78B 109.5 . . ?
C77 C78 H78C 109.5 . . ?
H78A C78 H78C 109.5 . . ?
H78B C78 H78C 109.5 . . ?
C77 C79 H79A 109.5 . . ?
C77 C79 H79B 109.5 . . ?
H79A C79 H79B 109.5 . . ?
C77 C79 H79C 109.5 . . ?
H79A C79 H79C 109.5 . . ?
H79B C79 H79C 109.5 . . ?
C77 C80 H80A 109.5 . . ?
C77 C80 H80B 109.5 . . ?
H80A C80 H80B 109.5 . . ?
C77 C80 H80C 109.5 . . ?
H80A C80 H80C 109.5 . . ?
H80B C80 H80C 109.5 . . ?
C12 C81 C2 112.8(10) . . ?
C12 C81 H81A 109.0 . . ?
C2 C81 H81A 109.0 . . ?
C12 C81 H81B 109.0 . . ?
C2 C81 H81B 109.0 . . ?
H81A C81 H81B 107.8 . . ?
C16 C82 C26 113.0(11) . . ?
C16 C82 H82A 109.0 . . ?
C26 C82 H82A 109.0 . . ?
C16 C82 H82B 109.0 . . ?
C26 C82 H82B 109.0 . . ?
H82A C82 H82B 107.8 . . ?
C36 C83 C22 115.4(9) . . ?
C36 C83 H83A 108.4 . . ?
C22 C83 H83A 108.4 . . ?
C36 C83 H83B 108.4 . . ?
C22 C83 H83B 108.4 . . ?
H83A C83 H83B 107.5 . . ?
C46 C84 C32 113.5(9) . . ?
C46 C84 H84A 108.9 . . ?
C32 C84 H84A 108.9 . . ?
C46 C84 H84B 108.9 . . ?
C32 C84 H84B 108.9 . . ?
H84A C84 H84B 107.7 . . ?
C56 C85 C42 113.2(8) . . ?
C56 C85 H85A 108.9 . . ?
C42 C85 H85A 108.9 . . ?
C56 C85 H85B 108.9 . . ?
C42 C85 H85B 108.9 . . ?
H85A C85 H85B 107.7 . . ?
C52 C86 C62 111.5(9) . . ?
C52 C86 H86A 109.3 . . ?
C62 C86 H86A 109.3 . . ?
C52 C86 H86B 109.3 . . ?
C62 C86 H86B 109.3 . . ?
H86A C86 H86B 108.0 . . ?
C66 C87 C72 114.8(11) . . ?
C66 C87 H87A 108.6 . . ?
C72 C87 H87A 108.6 . . ?
C66 C87 H87B 108.6 . . ?
C72 C87 H87B 108.6 . . ?
H87A C87 H87B 107.6 . . ?
C76 C88 C6 115.0(12) . . ?
C76 C88 H88A 108.5 . . ?
C6 C88 H88A 108.5 . . ?
C76 C88 H88B 108.5 . . ?
C6 C88 H88B 108.5 . . ?
H88A C88 H88B 107.5 . . ?
O9 C91 C92 119.3(9) . . ?
O9 C91 C96 119.3(9) . . ?
C92 C91 C96 121.4(9) . . ?
C91 C92 C93 117.4(9) . . ?
C91 C92 C172 120.6(9) . . ?
C93 C92 C172 121.8(9) . . ?
C94 C93 C92 124.0(9) . . ?
C94 C93 H93A 118.0 . . ?
C92 C93 H93A 118.0 . . ?
C93 C94 C95 116.6(9) . . ?
C93 C94 C97 122.7(10) . . ?
C95 C94 C97 120.7(10) . . ?
C96 C95 C94 122.7(9) . . ?
C96 C95 H95A 118.7 . . ?
C94 C95 H95A 118.7 . . ?
C95 C96 C91 117.8(9) . . ?
C95 C96 C171 120.9(9) . . ?
C91 C96 C171 121.3(10) . . ?
C98 C97 C100 105.3(11) . . ?
C98 C97 C99 108.9(12) . . ?
C100 C97 C99 108.9(14) . . ?
C98 C97 C94 113.0(10) . . ?
C100 C97 C94 109.7(11) . . ?
C99 C97 C94 110.8(11) . . ?
C97 C98 H98A 109.5 . . ?
C97 C98 H98B 109.5 . . ?
H98A C98 H98B 109.5 . . ?
C97 C98 H98C 109.5 . . ?
H98A C98 H98C 109.5 . . ?
H98B C98 H98C 109.5 . . ?
C97 C99 H99A 109.5 . . ?
C97 C99 H99B 109.5 . . ?
H99A C99 H99B 109.5 . . ?
C97 C99 H99C 109.5 . . ?
H99A C99 H99C 109.5 . . ?
H99B C99 H99C 109.5 . . ?
C97 C100 H10D 109.5 . . ?
C97 C100 H10E 109.5 . . ?
H10D C100 H10E 109.5 . . ?
C97 C100 H10F 109.5 . . ?
H10D C100 H10F 109.5 . . ?
H10E C100 H10F 109.5 . . ?
O10 C101 C106 119.9(10) . . ?
O10 C101 C102 120.2(10) . . ?
C106 C101 C102 119.9(10) . . ?
C103 C102 C101 118.1(10) . . ?
C103 C102 C173 122.8(10) . . ?
C101 C102 C173 119.1(9) . . ?
C102 C103 C104 122.9(10) . . ?
C102 C103 H10G 118.6 . . ?
C104 C103 H10G 118.6 . . ?
C105 C104 C103 116.6(9) . . ?
C105 C104 C107 122.0(10) . . ?
C103 C104 C107 121.3(10) . . ?
C106 C105 C104 122.2(9) . . ?
C106 C105 H10H 118.9 . . ?
C104 C105 H10H 118.9 . . ?
C105 C106 C101 120.3(10) . . ?
C105 C106 C172 119.9(9) . . ?
C101 C106 C172 119.8(9) . . ?
C108 C107 C110 111.6(11) . . ?
C108 C107 C104 110.8(9) . . ?
C110 C107 C104 110.7(9) . . ?
C108 C107 C109 109.4(9) . . ?
C110 C107 C109 108.2(10) . . ?
C104 C107 C109 106.1(9) . . ?
C107 C108 H10I 109.5 . . ?
C107 C108 H10J 109.5 . . ?
H10I C108 H10J 109.5 . . ?
C107 C108 H10K 109.5 . . ?
H10I C108 H10K 109.5 . . ?
H10J C108 H10K 109.5 . . ?
C107 C109 H10L 109.5 . . ?
C107 C109 H10M 109.5 . . ?
H10L C109 H10M 109.5 . . ?
C107 C109 H10N 109.5 . . ?
H10L C109 H10N 109.5 . . ?
H10M C109 H10N 109.5 . . ?
C107 C110 H11A 109.5 . . ?
C107 C110 H11B 109.5 . . ?
H11A C110 H11B 109.5 . . ?
C107 C110 H11C 109.5 . . ?
H11A C110 H11C 109.5 . . ?
H11B C110 H11C 109.5 . . ?
C112 C111 O11 120.5(10) . . ?
C112 C111 C116 121.1(10) . . ?
O11 C111 C116 118.3(10) . . ?
C111 C112 C113 118.4(10) . . ?
C111 C112 C174 119.0(10) . . ?
C113 C112 C174 122.6(10) . . ?
C114 C113 C112 124.2(11) . . ?
C114 C113 H11D 117.9 . . ?
C112 C113 H11D 117.9 . . ?
C113 C114 C115 115.9(10) . . ?
C113 C114 C117 122.2(11) . . ?
C115 C114 C117 121.8(11) . . ?
C116 C115 C114 123.2(10) . . ?
C116 C115 H11E 118.4 . . ?
C114 C115 H11E 118.4 . . ?
C115 C116 C111 117.1(11) . . ?
C115 C116 C173 121.0(10) . . ?
C111 C116 C173 121.9(10) . . ?
C118 C117 C119 104.1(14) . . ?
C118 C117 C120 108.8(15) . . ?
C119 C117 C120 104.9(16) . . ?
C118 C117 C114 115.9(11) . . ?
C119 C117 C114 108.6(11) . . ?
C120 C117 C114 113.5(11) . . ?
C117 C118 H11F 109.5 . . ?
C117 C118 H11G 109.5 . . ?
H11F C118 H11G 109.5 . . ?
C117 C118 H11H 109.5 . . ?
H11F C118 H11H 109.5 . . ?
H11G C118 H11H 109.5 . . ?
C117 C119 H11I 109.5 . . ?
C117 C119 H11J 109.5 . . ?
H11I C119 H11J 109.5 . . ?
C117 C119 H11K 109.5 . . ?
H11I C119 H11K 109.5 . . ?
H11J C119 H11K 109.5 . . ?
C117 C120 H12A 109.5 . . ?
C117 C120 H12B 109.5 . . ?
H12A C120 H12B 109.5 . . ?
C117 C120 H12C 109.5 . . ?
H12A C120 H12C 109.5 . . ?
H12B C120 H12C 109.5 . . ?
O12 C121 C122 120.7(10) . . ?
O12 C121 C126 117.9(10) . . ?
C122 C121 C126 121.3(10) . . ?
C121 C122 C123 119.1(11) . . ?
C121 C122 C175 121.0(10) . . ?
C123 C122 C175 119.7(11) . . ?
C124 C123 C122 122.2(10) . . ?
C124 C123 H12D 118.9 . . ?
C122 C123 H12D 118.9 . . ?
C123 C124 C125 117.0(10) . . ?
C123 C124 C127 123.6(11) . . ?
C125 C124 C127 119.4(12) . . ?
C124 C125 C126 123.1(11) . . ?
C124 C125 H12E 118.4 . . ?
C126 C125 H12E 118.4 . . ?
C121 C126 C125 117.1(10) . . ?
C121 C126 C174 122.4(10) . . ?
C125 C126 C174 120.5(11) . . ?
C128 C127 C129 113.0(13) . . ?
C128 C127 C130 105.9(15) . . ?
C129 C127 C130 109.6(14) . . ?
C128 C127 C124 112.0(12) . . ?
C129 C127 C124 108.1(11) . . ?
C130 C127 C124 108.2(11) . . ?
C127 C128 H12F 109.5 . . ?
C127 C128 H12G 109.5 . . ?
H12F C128 H12G 109.5 . . ?
C127 C128 H12H 109.5 . . ?
H12F C128 H12H 109.5 . . ?
H12G C128 H12H 109.5 . . ?
C127 C129 H12I 109.5 . . ?
C127 C129 H12J 109.5 . . ?
H12I C129 H12J 109.5 . . ?
C127 C129 H12K 109.5 . . ?
H12I C129 H12K 109.5 . . ?
H12J C129 H12K 109.5 . . ?
C127 C130 H13B 109.5 . . ?
C127 C130 H13C 109.5 . . ?
H13B C130 H13C 109.5 . . ?
C127 C130 H13D 109.5 . . ?
H13B C130 H13D 109.5 . . ?
H13C C130 H13D 109.5 . . ?
O13 C131 C132 121.1(9) . . ?
O13 C131 C136 117.1(9) . . ?
C132 C131 C136 121.7(9) . . ?
C133 C132 C131 118.7(10) . . ?
C133 C132 C175 119.0(10) . . ?
C131 C132 C175 122.1(9) . . ?
C132 C133 C134 123.0(11) . . ?
C132 C133 H13E 118.5 . . ?
C134 C133 H13E 118.5 . . ?
C133 C134 C135 116.9(11) . . ?
C133 C134 C137 121.8(13) . . ?
C135 C134 C137 121.1(13) . . ?
C136 C135 C134 122.0(11) . . ?
C136 C135 H13F 119.0 . . ?
C134 C135 H13F 119.0 . . ?
C135 C136 C131 117.6(10) . . ?
C135 C136 C176 120.7(10) . . ?
C131 C136 C176 121.6(9) . . ?
C138 C137 C139 104(2) . . ?
C138 C137 C140 121.8(18) . . ?
C139 C137 C140 90.1(17) . . ?
C138 C137 C134 118.0(16) . . ?
C139 C137 C134 107.5(17) . . ?
C140 C137 C134 110.3(15) . . ?
C137 C138 H13G 109.5 . . ?
C137 C138 H13H 109.5 . . ?
H13G C138 H13H 109.5 . . ?
C137 C138 H13I 109.5 . . ?
H13G C138 H13I 109.5 . . ?
H13H C138 H13I 109.5 . . ?
C137 C139 H13J 109.5 . . ?
C137 C139 H13K 109.5 . . ?
H13J C139 H13K 109.5 . . ?
C137 C139 H13L 109.5 . . ?
H13J C139 H13L 109.5 . . ?
H13K C139 H13L 109.5 . . ?
C137 C140 H14A 109.5 . . ?
C137 C140 H14B 109.5 . . ?
H14A C140 H14B 109.5 . . ?
C137 C140 H14C 109.5 . . ?
H14A C140 H14C 109.5 . . ?
H14B C140 H14C 109.5 . . ?
O14 C141 C146 121.2(10) . . ?
O14 C141 C142 119.5(10) . . ?
C146 C141 C142 119.3(10) . . ?
C143 C142 C141 119.4(10) . . ?
C143 C142 C176 119.6(10) . . ?
C141 C142 C176 121.0(9) . . ?
C142 C143 C144 122.7(10) . . ?
C142 C143 H14D 118.6 . . ?
C144 C143 H14D 118.6 . . ?
C145 C144 C143 117.7(10) . . ?
C145 C144 C147 120.6(12) . . ?
C143 C144 C147 121.5(12) . . ?
C144 C145 C146 120.6(10) . . ?
C144 C145 H14E 119.7 . . ?
C146 C145 H14E 119.7 . . ?
C141 C146 C145 120.2(10) . . ?
C141 C146 C177 120.9(10) . . ?
C145 C146 C177 118.7(10) . . ?
C148 C147 C150 113.8(13) . . ?
C148 C147 C144 112.7(12) . . ?
C150 C147 C144 111.9(11) . . ?
C148 C147 C149 105.9(14) . . ?
C150 C147 C149 103.1(12) . . ?
C144 C147 C149 108.8(11) . . ?
C147 C148 H14F 109.5 . . ?
C147 C148 H14G 109.5 . . ?
H14F C148 H14G 109.5 . . ?
C147 C148 H14H 109.5 . . ?
H14F C148 H14H 109.5 . . ?
H14G C148 H14H 109.5 . . ?
C147 C149 H14I 109.5 . . ?
C147 C149 H14J 109.5 . . ?
H14I C149 H14J 109.5 . . ?
C147 C149 H14K 109.5 . . ?
H14I C149 H14K 109.5 . . ?
H14J C149 H14K 109.5 . . ?
C147 C150 H15B 109.5 . . ?
C147 C150 H15C 109.5 . . ?
H15B C150 H15C 109.5 . . ?
C147 C150 H15D 109.5 . . ?
H15B C150 H15D 109.5 . . ?
H15C C150 H15D 109.5 . . ?
O15 C151 C152 119.6(9) . . ?
O15 C151 C156 118.4(9) . . ?
C152 C151 C156 122.0(10) . . ?
C153 C152 C151 118.0(10) . . ?
C153 C152 C177 121.1(10) . . ?
C151 C152 C177 120.8(10) . . ?
C152 C153 C154 123.7(10) . . ?
C152 C153 H15E 118.2 . . ?
C154 C153 H15E 118.2 . . ?
C155 C154 C153 118.1(10) . . ?
C155 C154 C157 120.1(11) . . ?
C153 C154 C157 121.8(11) . . ?
C154 C155 C156 121.9(10) . . ?
C154 C155 H15F 119.1 . . ?
C156 C155 H15F 119.1 . . ?
C151 C156 C155 116.2(10) . . ?
C151 C156 C178 122.3(10) . . ?
C155 C156 C178 121.5(9) . . ?
C158 C157 C160 115.3(13) . . ?
C158 C157 C154 110.9(11) . . ?
C160 C157 C154 113.8(10) . . ?
C158 C157 C159 105.1(13) . . ?
C160 C157 C159 103.6(12) . . ?
C154 C157 C159 106.9(10) . . ?
C157 C158 H15G 109.5 . . ?
C157 C158 H15H 109.5 . . ?
H15G C158 H15H 109.5 . . ?
C157 C158 H15I 109.5 . . ?
H15G C158 H15I 109.5 . . ?
H15H C158 H15I 109.5 . . ?
C157 C159 H15J 109.5 . . ?
C157 C159 H15K 109.5 . . ?
H15J C159 H15K 109.5 . . ?
C157 C159 H15L 109.5 . . ?
H15J C159 H15L 109.5 . . ?
H15K C159 H15L 109.5 . . ?
C157 C160 H16A 109.5 . . ?
C157 C160 H16B 109.5 . . ?
H16A C160 H16B 109.5 . . ?
C157 C160 H16C 109.5 . . ?
H16A C160 H16C 109.5 . . ?
H16B C160 H16C 109.5 . . ?
O16 C161 C162 119.6(10) . . ?
O16 C161 C166 119.7(9) . . ?
C162 C161 C166 120.8(10) . . ?
C163 C162 C161 118.8(10) . . ?
C163 C162 C178 121.3(10) . . ?
C161 C162 C178 119.9(10) . . ?
C162 C163 C164 123.1(10) . . ?
C162 C163 H16D 118.4 . . ?
C164 C163 H16D 118.4 . . ?
C163 C164 C165 117.0(10) . . ?
C163 C164 C167 122.4(11) . . ?
C165 C164 C167 120.4(12) . . ?
C164 C165 C166 123.1(10) . . ?
C164 C165 H16E 118.4 . . ?
C166 C165 H16E 118.4 . . ?
C165 C166 C161 117.2(10) . . ?
C165 C166 C171 120.4(10) . . ?
C161 C166 C171 122.4(9) . . ?
C168 C167 C170 122.4(19) . . ?
C168 C167 C169 100.6(15) . . ?
C170 C167 C169 101.4(16) . . ?
C168 C167 C164 109.4(14) . . ?
C170 C167 C164 111.3(12) . . ?
C169 C167 C164 110.3(13) . . ?
C167 C168 H16F 109.5 . . ?
C167 C168 H16G 109.5 . . ?
H16F C168 H16G 109.5 . . ?
C167 C168 H16H 109.5 . . ?
H16F C168 H16H 109.5 . . ?
H16G C168 H16H 109.5 . . ?
C167 C169 H16I 109.5 . . ?
C167 C169 H16J 109.5 . . ?
H16I C169 H16J 109.5 . . ?
C167 C169 H16K 109.5 . . ?
H16I C169 H16K 109.5 . . ?
H16J C169 H16K 109.5 . . ?
C167 C170 H17A 109.5 . . ?
C167 C170 H17B 109.5 . . ?
H17A C170 H17B 109.5 . . ?
C167 C170 H17C 109.5 . . ?
H17A C170 H17C 109.5 . . ?
H17B C170 H17C 109.5 . . ?
C166 C171 C96 113.8(8) . . ?
C166 C171 H17D 108.8 . . ?
C96 C171 H17D 108.8 . . ?
C166 C171 H17E 108.8 . . ?
C96 C171 H17E 108.8 . . ?
H17D C171 H17E 107.7 . . ?
C92 C172 C106 117.5(8) . . ?
C92 C172 H17F 107.9 . . ?
C106 C172 H17F 107.9 . . ?
C92 C172 H17R 107.9 . . ?
C106 C172 H17R 107.9 . . ?
H17F C172 H17R 107.2 . . ?
C116 C173 C102 115.2(9) . . ?
C116 C173 H17G 108.5 . . ?
C102 C173 H17G 108.5 . . ?
C116 C173 H17H 108.5 . . ?
C102 C173 H17H 108.5 . . ?
H17G C173 H17H 107.5 . . ?
C112 C174 C126 115.0(8) . . ?
C112 C174 H17I 108.5 . . ?
C126 C174 H17I 108.5 . . ?
C112 C174 H17J 108.5 . . ?
C126 C174 H17J 108.5 . . ?
H17I C174 H17J 107.5 . . ?
C132 C175 C122 117.0(9) . . ?
C132 C175 H17K 108.1 . . ?
C122 C175 H17K 108.1 . . ?
C132 C175 H17S 108.1 . . ?
C122 C175 H17S 108.1 . . ?
H17K C175 H17S 107.3 . . ?
C142 C176 C136 113.4(8) . . ?
C142 C176 H17L 108.9 . . ?
C136 C176 H17L 108.9 . . ?
C142 C176 H17M 108.9 . . ?
C136 C176 H17M 108.9 . . ?
H17L C176 H17M 107.7 . . ?
C152 C177 C146 114.1(8) . . ?
C152 C177 H17N 108.7 . . ?
C146 C177 H17N 108.7 . . ?
C152 C177 H17O 108.7 . . ?
C146 C177 H17O 108.7 . . ?
H17N C177 H17O 107.6 . . ?
C156 C178 C162 113.6(8) . . ?
C156 C178 H17P 108.8 . . ?
C162 C178 H17P 108.8 . . ?
C156 C178 H17Q 108.8 . . ?
C162 C178 H17Q 108.8 . . ?
H17P C178 H17Q 107.7 . . ?
O35 C181 H18D 109.5 . . ?
O35 C181 H18E 109.5 . . ?
H18D C181 H18E 109.5 . . ?
O35 C181 H18F 109.5 . . ?
H18D C181 H18F 109.5 . . ?
H18E C181 H18F 109.5 . . ?
O40 C182 H18G 109.5 . . ?
O40 C182 H18H 109.5 . . ?
H18G C182 H18H 109.5 . . ?
O40 C182 H18I 109.5 . . ?
H18G C182 H18I 109.5 . . ?
H18H C182 H18I 109.5 . . ?
O42 C183 H18J 109.5 . . ?
O42 C183 H18K 109.5 . . ?
H18J C183 H18K 109.5 . . ?
O42 C183 H18L 109.5 . . ?
H18J C183 H18L 109.5 . . ?
H18K C183 H18L 109.5 . . ?
O38 C184 H18M 109.5 . . ?
O38 C184 H18N 109.5 . . ?
H18M C184 H18N 109.5 . . ?
O38 C184 H18O 109.5 . . ?
H18M C184 H18O 109.5 . . ?
H18N C184 H18O 109.5 . . ?
O31 C185 H18P 109.5 . . ?
O31 C185 H18Q 109.5 . . ?
H18P C185 H18Q 109.5 . . ?
O31 C185 H18R 109.5 . . ?
H18P C185 H18R 109.5 . . ?
H18Q C185 H18R 109.5 . . ?
O24 C186 H18S 109.5 . . ?
O24 C186 H18T 109.5 . . ?
H18S C186 H18T 109.5 . . ?
O24 C186 H18U 109.5 . . ?
H18S C186 H18U 109.5 . . ?
H18T C186 H18U 109.5 . . ?
O17 C187 H18V 109.5 . . ?
O17 C187 H18W 109.5 . . ?
H18V C187 H18W 109.5 . . ?
O17 C187 H18X 109.5 . . ?
H18V C187 H18X 109.5 . . ?
H18W C187 H18X 109.5 . . ?
O26 C188 H18Y 109.5 . . ?
O26 C188 H18Z 109.5 . . ?
H18Y C188 H18Z 109.5 . . ?
O26 C188 H19D 109.5 . . ?
H18Y C188 H19D 109.5 . . ?
H18Z C188 H19D 109.5 . . ?
O25 C189 H18$ 109.5 . . ?
O25 C189 H19 109.5 . . ?
H18$ C189 H19 109.5 . . ?
O25 C189 H19W 109.5 . . ?
H18$ C189 H19W 109.5 . . ?
H19 C189 H19W 109.5 . . ?
C1 O1 Ti16 136.7(8) . . ?
C11 O2 Ti14 148.0(8) . . ?
C21 O3 Ti14 155.4(8) . . ?
C31 O4 Ti13 159.5(7) . . ?
C41 O5 Ti13 142.5(6) . . ?
C51 O6 Ti15 146.2(6) . . ?
C61 O7 Ti15 158.8(7) . . ?
C71 O8 Ti16 159.6(8) . . ?
C91 O9 Ti20 164.4(6) . . ?
C101 O10 Ti21 164.1(7) . . ?
C111 O11 Ti21 127.8(6) . . ?
C121 O12 Ti23 151.0(6) . . ?
C131 O13 Ti23 157.2(6) . . ?
C141 O14 Ti22 158.2(7) . . ?
C151 O15 Ti22 148.2(6) . . ?
C161 O16 Ti20 136.4(6) . . ?
C187 O17 Ti14 117.3(9) . . ?
C187 O17 Ti13 115.6(9) . . ?
Ti14 O17 Ti13 104.5(3) . . ?
Ti16 O18 Ti15 109.3(3) . . ?
Ti18 O19 Ti14 102.4(3) . . ?
Ti18 O19 Ti13 103.6(3) . . ?
Ti14 O19 Ti13 102.4(3) . . ?
Ti18 O20 Ti16 101.1(3) . . ?
Ti18 O20 Ti15 102.8(3) . . ?
Ti16 O20 Ti15 95.3(3) . . ?
Ti16 O21 Ti18 103.8(3) . . ?
Ti16 O21 Ti14 151.3(3) . . ?
Ti18 O21 Ti14 96.8(3) . . ?
Ti16 O21 Ti17 101.3(3) . . ?
Ti18 O21 Ti17 90.3(3) . . ?
Ti14 O21 Ti17 98.2(3) . . ?
Ti19 O22 Ti15 102.9(3) . . ?
Ti19 O22 Ti13 94.7(2) . . ?
Ti15 O22 Ti13 150.7(3) . . ?
Ti19 O22 Ti18 94.2(2) . . ?
Ti15 O22 Ti18 103.5(3) . . ?
Ti13 O22 Ti18 98.3(2) . . ?
C186 O24 Ti17 135.2(7) . . ?
C189 O25 Ti17 129.2(13) . . ?
C189 O25 Ti16 121.5(12) . . ?
Ti17 O25 Ti16 107.1(3) . . ?
C188 O26 Ti17 118.5(9) . . ?
C188 O26 Ti14 121.5(9) . . ?
Ti17 O26 Ti14 105.9(3) . . ?
Ti18 O27 Ti17 104.7(3) . . ?
Ti18 O28 Ti19 102.2(3) . . ?
Ti18 O28 Ti22 149.2(3) . . ?
Ti19 O28 Ti22 103.6(3) . . ?
Ti25 O29 Ti15 150.5(4) . . ?
Ti25 O29 Ti19 103.6(3) . . ?
Ti15 O29 Ti19 103.0(3) . . ?
Ti19 O30 Ti13 105.2(3) . . ?
C185 O31 Ti19 124.9(6) . . ?
C185 O31 Ti20 127.9(6) . . ?
Ti19 O31 Ti20 105.0(3) . . ?
Ti19 O32 Ti20 105.0(3) . . ?
Ti19 O32 Ti22 100.4(3) . . ?
Ti20 O32 Ti22 148.7(3) . . ?
Ti19 O32 Ti25 95.6(2) . . ?
Ti20 O32 Ti25 96.7(2) . . ?
Ti22 O32 Ti25 98.7(2) . . ?
Ti21 O33 Ti20 105.3(3) . . ?
Ti25 O34 Ti21 104.9(3) . . ?
Ti25 O34 Ti20 104.5(3) . . ?
Ti21 O34 Ti20 93.0(3) . . ?
C181 O35 Ti23 121.5(6) . . ?
C181 O35 Ti22 121.2(6) . . ?
Ti23 O35 Ti22 103.5(3) . . ?
Ti25 O36 Ti23 104.2(3) . . ?
Ti25 O36 Ti22 106.3(3) . . ?
Ti23 O36 Ti22 104.3(3) . . ?
Ti23 O37 Ti21 149.1(3) . . ?
Ti23 O37 Ti24 101.7(3) . . ?
Ti21 O37 Ti24 104.3(3) . . ?
Ti23 O37 Ti25 99.5(3) . . ?
Ti21 O37 Ti25 97.0(2) . . ?
Ti24 O37 Ti25 89.7(2) . . ?
C184 O38 Ti24 119.8(6) . . ?
C184 O38 Ti21 121.1(6) . . ?
Ti24 O38 Ti21 103.8(3) . . ?
C182 O40 Ti24 119.4(8) . . ?
C182 O40 Ti23 129.2(9) . . ?
Ti24 O40 Ti23 105.4(3) . . ?
Ti24 O41 Ti25 106.7(3) . . ?
C183 O42 Ti24 138.0(10) . . ?
O5 Ti13 O4 96.5(3) . . ?
O5 Ti13 O30 100.3(3) . . ?
O4 Ti13 O30 95.1(3) . . ?
O5 Ti13 O22 88.4(3) . . ?
O4 Ti13 O22 172.9(3) . . ?
O30 Ti13 O22 78.9(2) . . ?
O5 Ti13 O17 90.5(3) . . ?
O4 Ti13 O17 92.5(3) . . ?
O30 Ti13 O17 165.9(3) . . ?
O22 Ti13 O17 92.6(3) . . ?
O5 Ti13 O19 159.9(3) . . ?
O4 Ti13 O19 98.0(3) . . ?
O30 Ti13 O19 92.2(3) . . ?
O22 Ti13 O19 78.6(2) . . ?
O17 Ti13 O19 75.1(3) . . ?
O5 Ti13 Ti19 93.5(2) . . ?
O4 Ti13 Ti19 131.8(2) . . ?
O30 Ti13 Ti19 36.73(18) . . ?
O22 Ti13 Ti19 42.27(16) . . ?
O17 Ti13 Ti19 134.4(2) . . ?
O19 Ti13 Ti19 87.16(17) . . ?
O5 Ti13 Ti18 129.5(2) . . ?
O4 Ti13 Ti18 133.8(2) . . ?
O30 Ti13 Ti18 82.47(19) . . ?
O22 Ti13 Ti18 42.23(17) . . ?
O17 Ti13 Ti18 83.69(19) . . ?
O19 Ti13 Ti18 36.53(17) . . ?
Ti19 Ti13 Ti18 59.39(6) . . ?
O5 Ti13 Ti14 127.6(2) . . ?
O4 Ti13 Ti14 92.7(2) . . ?
O30 Ti13 Ti14 130.1(2) . . ?
O22 Ti13 Ti14 88.47(17) . . ?
O17 Ti13 Ti14 37.47(19) . . ?
O19 Ti13 Ti14 37.95(17) . . ?
Ti19 Ti13 Ti14 117.28(7) . . ?
Ti18 Ti13 Ti14 57.90(6) . . ?
O3 Ti14 O2 95.4(3) . . ?
O3 Ti14 O26 92.7(3) . . ?
O2 Ti14 O26 98.2(3) . . ?
O3 Ti14 O17 96.8(3) . . ?
O2 Ti14 O17 90.8(3) . . ?
O26 Ti14 O17 166.2(3) . . ?
O3 Ti14 O19 97.7(3) . . ?
O2 Ti14 O19 163.2(3) . . ?
O26 Ti14 O19 91.5(3) . . ?
O17 Ti14 O19 77.3(3) . . ?
O3 Ti14 O21 169.9(3) . . ?
O2 Ti14 O21 89.7(3) . . ?
O26 Ti14 O21 78.0(3) . . ?
O17 Ti14 O21 91.8(3) . . ?
O19 Ti14 O21 79.0(2) . . ?
O3 Ti14 Ti18 133.7(2) . . ?
O2 Ti14 Ti18 130.8(2) . . ?
O26 Ti14 Ti18 79.8(2) . . ?
O17 Ti14 Ti18 86.4(2) . . ?
O19 Ti14 Ti18 37.92(17) . . ?
O21 Ti14 Ti18 41.35(17) . . ?
O3 Ti14 Ti17 129.6(2) . . ?
O2 Ti14 Ti17 93.3(2) . . ?
O26 Ti14 Ti17 36.9(2) . . ?
O17 Ti14 Ti17 132.6(2) . . ?
O19 Ti14 Ti17 86.33(18) . . ?
O21 Ti14 Ti17 41.11(18) . . ?
Ti18 Ti14 Ti17 56.26(6) . . ?
O3 Ti14 Ti13 95.1(2) . . ?
O2 Ti14 Ti13 128.7(2) . . ?
O26 Ti14 Ti13 131.1(2) . . ?
O17 Ti14 Ti13 38.03(19) . . ?
O19 Ti14 Ti13 39.64(18) . . ?
O21 Ti14 Ti13 88.32(17) . . ?
Ti18 Ti14 Ti13 60.53(6) . . ?
Ti17 Ti14 Ti13 116.77(7) . . ?
O6 Ti15 O7 96.7(3) . . ?
O6 Ti15 O18 94.5(3) . . ?
O7 Ti15 O18 97.6(3) . . ?
O6 Ti15 O29 98.5(3) . . ?
O7 Ti15 O29 92.3(3) . . ?
O18 Ti15 O29 162.6(3) . . ?
O6 Ti15 O22 89.6(3) . . ?
O7 Ti15 O22 168.2(3) . . ?
O18 Ti15 O22 91.8(3) . . ?
O29 Ti15 O22 76.9(2) . . ?
O6 Ti15 O20 163.7(3) . . ?
O7 Ti15 O20 97.9(3) . . ?
O18 Ti15 O20 76.4(3) . . ?
O29 Ti15 O20 88.1(2) . . ?
O22 Ti15 O20 77.3(2) . . ?
O6 Ti15 Ti16 129.5(2) . . ?
O7 Ti15 Ti16 94.8(2) . . ?
O18 Ti15 Ti16 35.11(19) . . ?
O29 Ti15 Ti16 130.02(19) . . ?
O22 Ti15 Ti16 88.81(17) . . ?
O20 Ti15 Ti16 41.91(16) . . ?
O6 Ti15 Ti19 91.1(2) . . ?
O7 Ti15 Ti19 131.3(2) . . ?
O18 Ti15 Ti19 129.7(2) . . ?
O29 Ti15 Ti19 39.00(17) . . ?
O22 Ti15 Ti19 38.26(16) . . ?
O20 Ti15 Ti19 84.65(17) . . ?
Ti16 Ti15 Ti19 116.44(7) . . ?
O6 Ti15 Ti18 128.4(2) . . ?
O7 Ti15 Ti18 134.8(2) . . ?
O18 Ti15 Ti18 82.3(2) . . ?
O29 Ti15 Ti18 80.58(18) . . ?
O22 Ti15 Ti18 39.51(17) . . ?
O20 Ti15 Ti18 37.80(16) . . ?
Ti16 Ti15 Ti18 60.09(6) . . ?
Ti19 Ti15 Ti18 56.36(5) . . ?
O8 Ti16 O1 97.5(3) . . ?
O8 Ti16 O18 96.6(3) . . ?
O1 Ti16 O18 97.2(3) . . ?
O8 Ti16 O25 92.8(3) . . ?
O1 Ti16 O25 95.3(3) . . ?
O18 Ti16 O25 163.2(3) . . ?
O8 Ti16 O21 167.0(3) . . ?
O1 Ti16 O21 89.9(3) . . ?
O18 Ti16 O21 93.1(3) . . ?
O25 Ti16 O21 75.8(3) . . ?
O8 Ti16 O20 96.3(3) . . ?
O1 Ti16 O20 165.8(3) . . ?
O18 Ti16 O20 77.8(3) . . ?
O25 Ti16 O20 87.4(3) . . ?
O21 Ti16 O20 77.2(2) . . ?
O8 Ti16 Ti15 93.1(2) . . ?
O1 Ti16 Ti15 132.7(3) . . ?
O18 Ti16 Ti15 35.59(19) . . ?
O25 Ti16 Ti15 130.2(2) . . ?
O21 Ti16 Ti15 89.69(18) . . ?
O20 Ti16 Ti15 42.78(17) . . ?
O8 Ti16 Ti17 128.7(2) . . ?
O1 Ti16 Ti17 91.5(3) . . ?
O18 Ti16 Ti17 132.2(2) . . ?
O25 Ti16 Ti17 35.96(19) . . ?
O21 Ti16 Ti17 39.89(18) . . ?
O20 Ti16 Ti17 82.54(18) . . ?
Ti15 Ti16 Ti17 116.66(8) . . ?
O8 Ti16 Ti18 134.2(2) . . ?
O1 Ti16 Ti18 127.9(2) . . ?
O18 Ti16 Ti18 84.6(2) . . ?
O25 Ti16 Ti18 78.9(2) . . ?
O21 Ti16 Ti18 38.20(17) . . ?
O20 Ti16 Ti18 39.03(16) . . ?
Ti15 Ti16 Ti18 62.26(6) . . ?
Ti17 Ti16 Ti18 54.47(6) . . ?
O24 Ti17 O27 94.0(3) . . ?
O24 Ti17 O25 103.8(3) . . ?
O27 Ti17 O25 96.9(3) . . ?
O24 Ti17 O26 104.2(3) . . ?
O27 Ti17 O26 93.0(3) . . ?
O25 Ti17 O26 149.6(3) . . ?
O24 Ti17 O21 174.5(3) . . ?
O27 Ti17 O21 80.8(3) . . ?
O25 Ti17 O21 75.6(3) . . ?
O26 Ti17 O21 77.7(3) . . ?
O24 Ti17 O23 95.5(3) . . ?
O27 Ti17 O23 170.4(3) . . ?
O25 Ti17 O23 82.1(3) . . ?
O26 Ti17 O23 83.5(3) . . ?
O21 Ti17 O23 89.8(3) . . ?
O24 Ti17 Ti18 130.4(3) . . ?
O27 Ti17 Ti18 36.48(19) . . ?
O25 Ti17 Ti18 87.2(2) . . ?
O26 Ti17 Ti18 83.8(2) . . ?
O21 Ti17 Ti18 44.29(17) . . ?
O23 Ti17 Ti18 134.0(2) . . ?
O24 Ti17 Ti14 141.3(3) . . ?
O27 Ti17 Ti14 88.3(2) . . ?
O25 Ti17 Ti14 114.3(2) . . ?
O26 Ti17 Ti14 37.1(2) . . ?
O21 Ti17 Ti14 40.65(17) . . ?
O23 Ti17 Ti14 83.5(2) . . ?
Ti18 Ti17 Ti14 60.78(6) . . ?
O24 Ti17 Ti16 140.7(3) . . ?
O27 Ti17 Ti16 90.6(2) . . ?
O25 Ti17 Ti16 36.9(2) . . ?
O26 Ti17 Ti16 114.6(2) . . ?
O21 Ti17 Ti16 38.79(17) . . ?
O23 Ti17 Ti16 82.8(2) . . ?
Ti18 Ti17 Ti16 63.19(6) . . ?
Ti14 Ti17 Ti16 77.84(7) . . ?
O27 Ti18 O28 100.8(3) . . ?
O27 Ti18 O19 104.6(3) . . ?
O28 Ti18 O19 100.3(3) . . ?
O27 Ti18 O21 84.1(3) . . ?
O28 Ti18 O21 174.3(3) . . ?
O19 Ti18 O21 81.2(3) . . ?
O27 Ti18 O20 99.2(3) . . ?
O28 Ti18 O20 98.2(2) . . ?
O19 Ti18 O20 146.3(3) . . ?
O21 Ti18 O20 77.9(2) . . ?
O27 Ti18 O22 175.6(3) . . ?
O28 Ti18 O22 80.4(2) . . ?
O19 Ti18 O22 79.2(2) . . ?
O21 Ti18 O22 94.4(2) . . ?
O20 Ti18 O22 76.4(2) . . ?
O27 Ti18 Ti17 38.8(2) . . ?
O28 Ti18 Ti17 139.53(19) . . ?
O19 Ti18 Ti17 93.82(19) . . ?
O21 Ti18 Ti17 45.38(18) . . ?
O20 Ti18 Ti17 90.02(18) . . ?
O22 Ti18 Ti17 139.75(17) . . ?
O27 Ti18 Ti19 140.2(2) . . ?
O28 Ti18 Ti19 39.46(18) . . ?
O19 Ti18 Ti19 87.82(18) . . ?
O21 Ti18 Ti19 135.52(19) . . ?
O20 Ti18 Ti19 88.88(17) . . ?
O22 Ti18 Ti19 41.08(16) . . ?
Ti17 Ti18 Ti19 178.30(9) . . ?
O27 Ti18 Ti14 92.1(2) . . ?
O28 Ti18 Ti14 139.9(2) . . ?
O19 Ti18 Ti14 39.67(18) . . ?
O21 Ti18 Ti14 41.84(17) . . ?
O20 Ti18 Ti14 117.04(18) . . ?
O22 Ti18 Ti14 89.58(16) . . ?
Ti17 Ti18 Ti14 62.97(6) . . ?
Ti19 Ti18 Ti14 118.71(7) . . ?
O27 Ti18 Ti13 144.5(2) . . ?
O28 Ti18 Ti13 88.12(18) . . ?
O19 Ti18 Ti13 39.89(18) . . ?
O21 Ti18 Ti13 89.55(18) . . ?
O20 Ti18 Ti13 113.58(19) . . ?
O22 Ti18 Ti13 39.47(15) . . ?
Ti17 Ti18 Ti13 124.52(8) . . ?
Ti19 Ti18 Ti13 57.15(6) . . ?
Ti14 Ti18 Ti13 61.57(6) . . ?
O27 Ti18 Ti16 91.7(2) . . ?
O28 Ti18 Ti16 138.04(19) . . ?
O19 Ti18 Ti16 115.2(2) . . ?
O21 Ti18 Ti16 38.00(17) . . ?
O20 Ti18 Ti16 39.91(17) . . ?
O22 Ti18 Ti16 84.71(16) . . ?
Ti17 Ti18 Ti16 62.33(7) . . ?
Ti19 Ti18 Ti16 117.35(8) . . ?
Ti14 Ti18 Ti16 78.38(7) . . ?
Ti13 Ti18 Ti16 104.56(7) . . ?
O27 Ti18 Ti15 138.7(2) . . ?
O28 Ti18 Ti15 88.89(18) . . ?
O19 Ti18 Ti15 113.1(2) . . ?
O21 Ti18 Ti15 85.46(18) . . ?
O20 Ti18 Ti15 39.41(17) . . ?
O22 Ti18 Ti15 36.99(15) . . ?
Ti17 Ti18 Ti15 119.91(8) . . ?
Ti19 Ti18 Ti15 59.71(5) . . ?
Ti14 Ti18 Ti15 106.04(7) . . ?
Ti13 Ti18 Ti15 75.12(6) . . ?
Ti16 Ti18 Ti15 57.65(6) . . ?
O30 Ti19 O31 91.9(3) . . ?
O30 Ti19 O28 96.7(3) . . ?
O31 Ti19 O28 153.4(3) . . ?
O30 Ti19 O32 124.9(3) . . ?
O31 Ti19 O32 75.9(2) . . ?
O28 Ti19 O32 78.6(2) . . ?
O30 Ti19 O22 81.0(2) . . ?
O31 Ti19 O22 123.3(3) . . ?
O28 Ti19 O22 83.0(2) . . ?
O32 Ti19 O22 149.6(3) . . ?
O30 Ti19 O29 153.9(3) . . ?
O31 Ti19 O29 89.6(3) . . ?
O28 Ti19 O29 93.4(3) . . ?
O32 Ti19 O29 80.6(2) . . ?
O22 Ti19 O29 76.5(2) . . ?
O30 Ti19 Ti13 38.12(19) . . ?
O31 Ti19 Ti13 109.04(18) . . ?
O28 Ti19 Ti13 92.88(18) . . ?
O32 Ti19 Ti13 160.62(19) . . ?
O22 Ti19 Ti13 42.98(17) . . ?
O29 Ti19 Ti13 117.58(18) . . ?
O30 Ti19 Ti18 86.89(19) . . ?
O31 Ti19 Ti18 168.03(19) . . ?
O28 Ti19 Ti18 38.31(17) . . ?
O32 Ti19 Ti18 114.41(18) . . ?
O22 Ti19 Ti18 44.76(18) . . ?
O29 Ti19 Ti18 86.31(18) . . ?
Ti13 Ti19 Ti18 63.46(6) . . ?
O30 Ti19 Ti25 168.1(2) . . ?
O31 Ti19 Ti25 80.76(18) . . ?
O28 Ti19 Ti25 86.10(18) . . ?
O32 Ti19 Ti25 44.19(17) . . ?
O22 Ti19 Ti25 110.92(18) . . ?
O29 Ti19 Ti25 36.41(17) . . ?
Ti13 Ti19 Ti25 153.58(8) . . ?
Ti18 Ti19 Ti25 102.18(7) . . ?
O30 Ti19 Ti22 113.8(2) . . ?
O31 Ti19 Ti22 115.54(19) . . ?
O28 Ti19 Ti22 38.30(17) . . ?
O32 Ti19 Ti22 40.41(16) . . ?
O22 Ti19 Ti22 118.70(18) . . ?
O29 Ti19 Ti22 88.73(18) . . ?
Ti13 Ti19 Ti22 128.00(7) . . ?
Ti18 Ti19 Ti22 75.64(6) . . ?
Ti25 Ti19 Ti22 62.08(6) . . ?
O30 Ti19 Ti15 117.5(2) . . ?
O31 Ti19 Ti15 106.45(19) . . ?
O28 Ti19 Ti15 91.75(18) . . ?
O32 Ti19 Ti15 117.50(18) . . ?
O22 Ti19 Ti15 38.86(16) . . ?
O29 Ti19 Ti15 38.02(17) . . ?
Ti13 Ti19 Ti15 79.77(6) . . ?
Ti18 Ti19 Ti15 63.93(6) . . ?
Ti25 Ti19 Ti15 73.89(6) . . ?
Ti22 Ti19 Ti15 110.39(7) . . ?
O30 Ti19 Ti20 108.92(19) . . ?
O31 Ti19 Ti20 38.61(17) . . ?
O28 Ti19 Ti20 115.05(18) . . ?
O32 Ti19 Ti20 37.71(17) . . ?
O22 Ti19 Ti20 157.26(18) . . ?
O29 Ti19 Ti20 88.12(17) . . ?
Ti13 Ti19 Ti20 141.45(8) . . ?
Ti18 Ti19 Ti20 152.11(8) . . ?
Ti25 Ti19 Ti20 59.71(6) . . ?
Ti22 Ti19 Ti20 76.93(6) . . ?
Ti15 Ti19 Ti20 122.62(7) . . ?
O9 Ti20 O33 98.1(3) . . ?
O9 Ti20 O16 95.6(3) . . ?
O33 Ti20 O16 98.4(3) . . ?
O9 Ti20 O32 162.2(3) . . ?
O33 Ti20 O32 98.6(2) . . ?
O16 Ti20 O32 87.8(3) . . ?
O9 Ti20 O34 97.9(3) . . ?
O33 Ti20 O34 79.1(3) . . ?
O16 Ti20 O34 166.4(3) . . ?
O32 Ti20 O34 79.5(2) . . ?
O9 Ti20 O31 89.0(3) . . ?
O33 Ti20 O31 164.0(3) . . ?
O16 Ti20 O31 95.1(3) . . ?
O32 Ti20 O31 73.3(2) . . ?
O34 Ti20 O31 85.7(2) . . ?
O9 Ti20 Ti21 95.3(2) . . ?
O33 Ti20 Ti21 36.8(2) . . ?
O16 Ti20 Ti21 135.0(2) . . ?
O32 Ti20 Ti21 94.54(18) . . ?
O34 Ti20 Ti21 42.91(17) . . ?
O31 Ti20 Ti21 128.58(19) . . ?
O9 Ti20 Ti25 132.4(2) . . ?
O33 Ti20 Ti25 86.3(2) . . ?
O16 Ti20 Ti25 130.8(2) . . ?
O32 Ti20 Ti25 43.38(17) . . ?
O34 Ti20 Ti25 36.13(16) . . ?
O31 Ti20 Ti25 78.37(18) . . ?
Ti21 Ti20 Ti25 61.35(6) . . ?
O9 Ti20 Ti19 125.2(2) . . ?
O33 Ti20 Ti19 135.54(19) . . ?
O16 Ti20 Ti19 87.6(2) . . ?
O32 Ti20 Ti19 37.31(17) . . ?
O34 Ti20 Ti19 85.01(17) . . ?
O31 Ti20 Ti19 36.38(17) . . ?
Ti21 Ti20 Ti19 119.83(7) . . ?
Ti25 Ti20 Ti19 58.48(5) . . ?
O33 Ti21 O10 98.1(3) . . ?
O33 Ti21 O11 101.5(3) . . ?
O10 Ti21 O11 95.9(3) . . ?
O33 Ti21 O34 81.4(3) . . ?
O10 Ti21 O34 99.4(3) . . ?
O11 Ti21 O34 163.9(3) . . ?
O33 Ti21 O37 97.8(3) . . ?
O10 Ti21 O37 163.6(3) . . ?
O11 Ti21 O37 84.8(3) . . ?
O34 Ti21 O37 79.1(2) . . ?
O33 Ti21 O38 166.1(3) . . ?
O10 Ti21 O38 89.2(3) . . ?
O11 Ti21 O38 89.4(3) . . ?
O34 Ti21 O38 85.7(2) . . ?
O37 Ti21 O38 74.5(2) . . ?
O33 Ti21 Ti20 37.94(19) . . ?
O10 Ti21 Ti20 96.2(2) . . ?
O11 Ti21 Ti20 139.0(2) . . ?
O34 Ti21 Ti20 44.08(17) . . ?
O37 Ti21 Ti20 93.93(18) . . ?
O38 Ti21 Ti20 129.76(19) . . ?
O33 Ti21 Ti25 87.9(2) . . ?
O10 Ti21 Ti25 134.2(2) . . ?
O11 Ti21 Ti25 127.5(2) . . ?
O34 Ti21 Ti25 36.43(17) . . ?
O37 Ti21 Ti25 42.67(17) . . ?
O38 Ti21 Ti25 78.57(18) . . ?
Ti20 Ti21 Ti25 62.31(6) . . ?
O33 Ti21 Ti24 135.4(2) . . ?
O10 Ti21 Ti24 125.2(2) . . ?
O11 Ti21 Ti24 85.5(2) . . ?
O34 Ti21 Ti24 81.56(18) . . ?
O37 Ti21 Ti24 38.45(17) . . ?
O38 Ti21 Ti24 36.03(17) . . ?
Ti20 Ti21 Ti24 117.87(7) . . ?
Ti25 Ti21 Ti24 55.60(6) . . ?
O14 Ti22 O15 96.6(3) . . ?
O14 Ti22 O28 93.4(3) . . ?
O15 Ti22 O28 98.8(3) . . ?
O14 Ti22 O36 99.1(3) . . ?
O15 Ti22 O36 159.0(3) . . ?
O28 Ti22 O36 94.1(2) . . ?
O14 Ti22 O35 93.0(3) . . ?
O15 Ti22 O35 90.1(3) . . ?
O28 Ti22 O35 168.4(3) . . ?
O36 Ti22 O35 75.3(2) . . ?
O14 Ti22 O32 169.9(3) . . ?
O15 Ti22 O32 88.5(3) . . ?
O28 Ti22 O32 77.1(2) . . ?
O36 Ti22 O32 78.4(2) . . ?
O35 Ti22 O32 95.7(2) . . ?
O14 Ti22 Ti19 131.5(2) . . ?
O15 Ti22 Ti19 92.4(2) . . ?
O28 Ti22 Ti19 38.09(17) . . ?
O36 Ti22 Ti19 87.65(17) . . ?
O35 Ti22 Ti19 134.62(19) . . ?
O32 Ti22 Ti19 39.15(16) . . ?
O14 Ti22 Ti23 93.5(2) . . ?
O15 Ti22 Ti23 127.5(2) . . ?
O28 Ti22 Ti23 131.88(19) . . ?
O36 Ti22 Ti23 37.77(17) . . ?
O35 Ti22 Ti23 37.91(19) . . ?
O32 Ti22 Ti23 90.33(17) . . ?
Ti19 Ti22 Ti23 117.71(7) . . ?
O14 Ti22 Ti25 134.3(2) . . ?
O15 Ti22 Ti25 129.1(2) . . ?
O28 Ti22 Ti25 82.85(18) . . ?
O36 Ti22 Ti25 36.57(17) . . ?
O35 Ti22 Ti25 85.71(19) . . ?
O32 Ti22 Ti25 41.90(17) . . ?
Ti19 Ti22 Ti25 58.46(5) . . ?
Ti23 Ti22 Ti25 59.25(5) . . ?
O13 Ti23 O12 96.6(3) . . ?
O13 Ti23 O35 93.9(3) . . ?
O12 Ti23 O35 90.6(3) . . ?
O13 Ti23 O36 98.9(3) . . ?
O12 Ti23 O36 160.2(3) . . ?
O35 Ti23 O36 76.2(3) . . ?
O13 Ti23 O37 168.0(3) . . ?
O12 Ti23 O37 88.2(3) . . ?
O35 Ti23 O37 97.0(3) . . ?
O36 Ti23 O37 79.0(2) . . ?
O13 Ti23 O40 91.6(3) . . ?
O12 Ti23 O40 99.1(3) . . ?
O35 Ti23 O40 168.3(3) . . ?
O36 Ti23 O40 92.8(3) . . ?
O37 Ti23 O40 76.8(3) . . ?
O13 Ti23 Ti25 134.6(2) . . ?
O12 Ti23 Ti25 128.8(2) . . ?
O35 Ti23 Ti25 87.60(19) . . ?
O36 Ti23 Ti25 37.67(17) . . ?
O37 Ti23 Ti25 41.48(18) . . ?
O40 Ti23 Ti25 81.18(19) . . ?
O13 Ti23 Ti24 128.4(2) . . ?
O12 Ti23 Ti24 94.8(2) . . ?
O35 Ti23 Ti24 136.14(19) . . ?
O36 Ti23 Ti24 85.14(18) . . ?
O37 Ti23 Ti24 39.94(18) . . ?
O40 Ti23 Ti24 36.84(18) . . ?
Ti25 Ti23 Ti24 55.81(6) . . ?
O13 Ti23 Ti22 94.0(2) . . ?
O12 Ti23 Ti22 128.7(2) . . ?
O35 Ti23 Ti22 38.61(18) . . ?
O36 Ti23 Ti22 37.97(17) . . ?
O37 Ti23 Ti22 91.53(18) . . ?
O40 Ti23 Ti22 130.7(2) . . ?
Ti25 Ti23 Ti22 60.82(6) . . ?
Ti24 Ti23 Ti22 116.55(7) . . ?
O42 Ti24 O41 101.1(3) . . ?
O42 Ti24 O38 103.6(3) . . ?
O41 Ti24 O38 95.9(3) . . ?
O42 Ti24 O40 101.9(3) . . ?
O41 Ti24 O40 95.1(3) . . ?
O38 Ti24 O40 149.6(3) . . ?
O42 Ti24 O37 176.1(3) . . ?
O41 Ti24 O37 82.5(3) . . ?
O38 Ti24 O37 77.4(3) . . ?
O40 Ti24 O37 76.1(2) . . ?
O42 Ti24 O39 92.1(3) . . ?
O41 Ti24 O39 166.8(3) . . ?
O38 Ti24 O39 80.8(3) . . ?
O40 Ti24 O39 82.1(3) . . ?
O37 Ti24 O39 84.4(3) . . ?
O42 Ti24 Ti25 138.0(3) . . ?
O41 Ti24 Ti25 36.9(2) . . ?
O38 Ti24 Ti25 85.01(19) . . ?
O40 Ti24 Ti25 86.98(19) . . ?
O37 Ti24 Ti25 45.65(17) . . ?
O39 Ti24 Ti25 130.0(2) . . ?
O42 Ti24 Ti23 139.6(3) . . ?
O41 Ti24 Ti23 88.6(2) . . ?
O38 Ti24 Ti23 114.4(2) . . ?
O40 Ti24 Ti23 37.72(19) . . ?
O37 Ti24 Ti23 38.34(16) . . ?
O39 Ti24 Ti23 81.33(19) . . ?
Ti25 Ti24 Ti23 61.73(6) . . ?
O42 Ti24 Ti21 143.5(2) . . ?
O41 Ti24 Ti21 89.7(2) . . ?
O38 Ti24 Ti21 40.20(19) . . ?
O40 Ti24 Ti21 111.7(2) . . ?
O37 Ti24 Ti21 37.21(16) . . ?
O39 Ti24 Ti21 79.5(2) . . ?
Ti25 Ti24 Ti21 59.78(6) . . ?
Ti23 Ti24 Ti21 74.60(6) . . ?
O41 Ti25 O29 100.4(3) . . ?
O41 Ti25 O34 103.1(3) . . ?
O29 Ti25 O34 102.1(3) . . ?
O41 Ti25 O36 100.9(3) . . ?
O29 Ti25 O36 101.2(3) . . ?
O34 Ti25 O36 142.6(3) . . ?
O41 Ti25 O37 81.0(3) . . ?
O29 Ti25 O37 177.9(3) . . ?
O34 Ti25 O37 79.0(2) . . ?
O36 Ti25 O37 76.9(2) . . ?
O41 Ti25 O32 177.3(3) . . ?
O29 Ti25 O32 80.1(2) . . ?
O34 Ti25 O32 79.2(2) . . ?
O36 Ti25 O32 76.5(2) . . ?
O37 Ti25 O32 98.4(2) . . ?
O41 Ti25 Ti24 36.39(19) . . ?
O29 Ti25 Ti24 136.8(2) . . ?
O34 Ti25 Ti24 91.15(19) . . ?
O36 Ti25 Ti24 91.47(18) . . ?
O37 Ti25 Ti24 44.65(17) . . ?
O32 Ti25 Ti24 143.03(17) . . ?
O41 Ti25 Ti19 140.3(2) . . ?
O29 Ti25 Ti19 39.94(19) . . ?
O34 Ti25 Ti19 90.43(19) . . ?
O36 Ti25 Ti19 89.05(18) . . ?
O37 Ti25 Ti19 138.59(18) . . ?
O32 Ti25 Ti19 40.22(16) . . ?
Ti24 Ti25 Ti19 176.69(8) . . ?
O41 Ti25 Ti21 93.7(2) . . ?
O29 Ti25 Ti21 140.7(2) . . ?
O34 Ti25 Ti21 38.68(18) . . ?
O36 Ti25 Ti21 111.88(18) . . ?
O37 Ti25 Ti21 40.38(16) . . ?
O32 Ti25 Ti21 87.37(16) . . ?
Ti24 Ti25 Ti21 64.62(6) . . ?
Ti19 Ti25 Ti21 118.16(7) . . ?
O41 Ti25 Ti20 142.4(2) . . ?
O29 Ti25 Ti20 92.9(2) . . ?
O34 Ti25 Ti20 39.34(18) . . ?
O36 Ti25 Ti20 110.91(18) . . ?
O37 Ti25 Ti20 86.93(17) . . ?
O32 Ti25 Ti20 39.94(16) . . ?
Ti24 Ti25 Ti20 120.93(7) . . ?
Ti19 Ti25 Ti20 61.81(6) . . ?
Ti21 Ti25 Ti20 56.34(6) . . ?
O41 Ti25 Ti23 88.9(2) . . ?
O29 Ti25 Ti23 139.2(2) . . ?
O34 Ti25 Ti23 114.36(19) . . ?
O36 Ti25 Ti23 38.08(17) . . ?
O37 Ti25 Ti23 38.97(16) . . ?
O32 Ti25 Ti23 89.02(16) . . ?
Ti24 Ti25 Ti23 62.46(6) . . ?
Ti19 Ti25 Ti23 119.38(7) . . ?
Ti21 Ti25 Ti23 76.89(6) . . ?
Ti20 Ti25 Ti23 103.68(7) . . ?
O41 Ti25 Ti22 137.9(2) . . ?
O29 Ti25 Ti22 89.09(19) . . ?
O34 Ti25 Ti22 114.86(19) . . ?
O36 Ti25 Ti22 37.16(17) . . ?
O37 Ti25 Ti22 88.82(17) . . ?
O32 Ti25 Ti22 39.43(15) . . ?
Ti24 Ti25 Ti22 122.29(7) . . ?
Ti19 Ti25 Ti22 59.46(5) . . ?
Ti21 Ti25 Ti22 104.47(7) . . ?
Ti20 Ti25 Ti22 76.70(6) . . ?
Ti23 Ti25 Ti22 59.93(6) . . ?

loop_
_geom_bond_atom_site_label_1
_geom_bond_atom_site_label_2
_geom_bond_distance
_geom_bond_site_symmetry_2
_geom_bond_publ_flag
C1 O1 1.354(15) . ?
C1 C2 1.368(18) . ?
C1 C6 1.453(18) . ?
C2 C3 1.366(17) . ?
C2 C81 1.534(16) . ?
C3 C4 1.403(17) . ?
C3 H3A 0.9500 . ?
C4 C5 1.437(18) . ?
C4 C7 1.530(19) . ?
C5 C6 1.381(17) . ?
C5 H5A 0.9500 . ?
C6 C88 1.477(17) . ?
C7 C9 1.52(2) . ?
C7 C10 1.54(2) . ?
C7 C8 1.59(2) . ?
C8 H8A 0.9800 . ?
C8 H8B 0.9800 . ?
C8 H8C 0.9800 . ?
C9 H9A 0.9800 . ?
C9 H9B 0.9800 . ?
C9 H9C 0.9800 . ?
C10 H10A 0.9800 . ?
C10 H10B 0.9800 . ?
C10 H10C 0.9800 . ?
C11 O2 1.363(14) . ?
C11 C12 1.385(18) . ?
C11 C16 1.432(18) . ?
C12 C13 1.386(17) . ?
C12 C81 1.486(16) . ?
C13 C14 1.413(17) . ?
C13 H13A 0.9500 . ?
C14 C15 1.398(18) . ?
C14 C17 1.578(19) . ?
C15 C16 1.398(17) . ?
C15 H15A 0.9500 . ?
C16 C82 1.498(17) . ?
C17 C19 1.541(9) . ?
C17 C18 1.541(9) . ?
C17 C20 1.543(9) . ?
C18 H18A 0.9800 . ?
C18 H18B 0.9800 . ?
C18 H18C 0.9800 . ?
C19 H19A 0.9800 . ?
C19 H19B 0.9800 . ?
C19 H19C 0.9800 . ?
C20 H20A 0.9800 . ?
C20 H20B 0.9800 . ?
C20 H20C 0.9800 . ?
C21 O3 1.345(13) . ?
C21 C22 1.397(15) . ?
C21 C26 1.422(16) . ?
C22 C23 1.417(16) . ?
C22 C83 1.526(15) . ?
C23 C24 1.385(18) . ?
C23 H23A 0.9500 . ?
C24 C25 1.334(18) . ?
C24 C27 1.62(2) . ?
C25 C26 1.361(16) . ?
C25 H25A 0.9500 . ?
C26 C82 1.516(16) . ?
C27 C30 1.534(9) . ?
C27 C28 1.545(9) . ?
C27 C29 1.551(9) . ?
C28 H28A 0.9800 . ?
C28 H28B 0.9800 . ?
C28 H28C 0.9800 . ?
C29 H29A 0.9800 . ?
C29 H29B 0.9800 . ?
C29 H29C 0.9800 . ?
C30 H30A 0.9800 . ?
C30 H30B 0.9800 . ?
C30 H30C 0.9800 . ?
C31 O4 1.341(11) . ?
C31 C36 1.379(14) . ?
C31 C32 1.406(14) . ?
C32 C33 1.368(14) . ?
C32 C84 1.507(14) . ?
C33 C34 1.399(15) . ?
C33 H33A 0.9500 . ?
C34 C35 1.382(15) . ?
C34 C37 1.564(16) . ?
C35 C36 1.391(14) . ?
C35 H35A 0.9500 . ?
C36 C83 1.522(14) . ?
C37 C40 1.486(17) . ?
C37 C38 1.520(17) . ?
C37 C39 1.541(18) . ?
C38 H38A 0.9800 . ?
C38 H38B 0.9800 . ?
C38 H38C 0.9800 . ?
C39 H39A 0.9800 . ?
C39 H39B 0.9800 . ?
C39 H39C 0.9800 . ?
C40 H40A 0.9800 . ?
C40 H40B 0.9800 . ?
C40 H40C 0.9800 . ?
C41 O5 1.356(11) . ?
C41 C42 1.379(14) . ?
C41 C46 1.406(14) . ?
C42 C43 1.379(14) . ?
C42 C85 1.537(14) . ?
C43 C44 1.413(15) . ?
C43 H43A 0.9500 . ?
C44 C45 1.380(14) . ?
C44 C47 1.534(16) . ?
C45 C46 1.363(13) . ?
C45 H45A 0.9500 . ?
C46 C84 1.507(14) . ?
C47 C48 1.40(2) . ?
C47 C50 1.46(2) . ?
C47 C49 1.480(19) . ?
C48 H48A 0.9800 . ?
C48 H48B 0.9800 . ?
C48 H48C 0.9800 . ?
C49 H49A 0.9800 . ?
C49 H49B 0.9800 . ?
C49 H49C 0.9800 . ?
C50 H50A 0.9800 . ?
C50 H50B 0.9800 . ?
C50 H50C 0.9800 . ?
C51 O6 1.366(12) . ?
C51 C56 1.375(14) . ?
C51 C52 1.416(14) . ?
C52 C53 1.387(15) . ?
C52 C86 1.484(14) . ?
C53 C54 1.414(16) . ?
C53 H53A 0.9500 . ?
C54 C55 1.391(16) . ?
C54 C57 1.531(18) . ?
C55 C56 1.379(14) . ?
C55 H55A 0.9500 . ?
C56 C85 1.505(14) . ?
C57 C58 1.40(2) . ?
C57 C60 1.50(2) . ?
C57 C59 1.55(2) . ?
C58 H58A 0.9800 . ?
C58 H58B 0.9800 . ?
C58 H58C 0.9800 . ?
C59 H59A 0.9800 . ?
C59 H59B 0.9800 . ?
C59 H59C 0.9800 . ?
C60 H60A 0.9800 . ?
C60 H60B 0.9800 . ?
C60 H60C 0.9800 . ?
C61 O7 1.341(11) . ?
C61 C62 1.378(14) . ?
C61 C66 1.413(15) . ?
C62 C63 1.402(15) . ?
C62 C86 1.520(14) . ?
C63 C64 1.364(16) . ?
C63 H63A 0.9500 . ?
C64 C65 1.379(17) . ?
C64 C67 1.646(18) . ?
C65 C66 1.355(15) . ?
C65 H65A 0.9500 . ?
C66 C87 1.515(15) . ?
C67 C69 1.537(9) . ?
C67 C68 1.540(9) . ?
C67 C70 1.543(9) . ?
C68 H68A 0.9800 . ?
C68 H68B 0.9800 . ?
C68 H68C 0.9800 . ?
C69 H69A 0.9800 . ?
C69 H69B 0.9800 . ?
C69 H69C 0.9800 . ?
C70 H70A 0.9800 . ?
C70 H70B 0.9800 . ?
C70 H70C 0.9800 . ?
C71 O8 1.358(14) . ?
C71 C72 1.392(17) . ?
C71 C76 1.417(17) . ?
C72 C73 1.402(16) . ?
C72 C87 1.523(16) . ?
C73 C74 1.392(16) . ?
C73 H73 0.9500 . ?
C74 C75 1.388(16) . ?
C74 C77 1.605(19) . ?
C75 C76 1.390(16) . ?
C75 H75A 0.9500 . ?
C76 C88 1.429(15) . ?
C77 C79 1.525(9) . ?
C77 C78 1.541(9) . ?
C77 C80 1.552(9) . ?
C78 H78A 0.9800 . ?
C78 H78B 0.9800 . ?
C78 H78C 0.9800 . ?
C79 H79A 0.9800 . ?
C79 H79B 0.9800 . ?
C79 H79C 0.9800 . ?
C80 H80A 0.9800 . ?
C80 H80B 0.9800 . ?
C80 H80C 0.9800 . ?
C81 H81A 0.9900 . ?
C81 H81B 0.9900 . ?
C82 H82A 0.9900 . ?
C82 H82B 0.9900 . ?
C83 H83A 0.9900 . ?
C83 H83B 0.9900 . ?
C84 H84A 0.9900 . ?
C84 H84B 0.9900 . ?
C85 H85A 0.9900 . ?
C85 H85B 0.9900 . ?
C86 H86A 0.9900 . ?
C86 H86B 0.9900 . ?
C87 H87A 0.9900 . ?
C87 H87B 0.9900 . ?
C88 H88A 0.9900 . ?
C88 H88B 0.9900 . ?
C91 O9 1.347(10) . ?
C91 C92 1.382(13) . ?
C91 C96 1.405(13) . ?
C92 C93 1.384(13) . ?
C92 C172 1.506(13) . ?
C93 C94 1.375(13) . ?
C93 H93A 0.9500 . ?
C94 C95 1.393(13) . ?
C94 C97 1.514(14) . ?
C95 C96 1.382(13) . ?
C95 H95A 0.9500 . ?
C96 C171 1.517(13) . ?
C97 C98 1.491(15) . ?
C97 C100 1.494(19) . ?
C97 C99 1.50(2) . ?
C98 H98A 0.9800 . ?
C98 H98B 0.9800 . ?
C98 H98C 0.9800 . ?
C99 H99A 0.9800 . ?
C99 H99B 0.9800 . ?
C99 H99C 0.9800 . ?
C100 H10D 0.9800 . ?
C100 H10E 0.9800 . ?
C100 H10F 0.9800 . ?
C101 O10 1.342(11) . ?
C101 C106 1.378(13) . ?
C101 C102 1.420(14) . ?
C102 C103 1.364(13) . ?
C102 C173 1.496(14) . ?
C103 C104 1.401(14) . ?
C103 H10G 0.9500 . ?
C104 C105 1.397(13) . ?
C104 C107 1.561(14) . ?
C105 C106 1.355(13) . ?
C105 H10H 0.9500 . ?
C106 C172 1.540(13) . ?
C107 C108 1.510(14) . ?
C107 C110 1.523(15) . ?
C107 C109 1.585(16) . ?
C108 H10I 0.9800 . ?
C108 H10J 0.9800 . ?
C108 H10K 0.9800 . ?
C109 H10L 0.9800 . ?
C109 H10M 0.9800 . ?
C109 H10N 0.9800 . ?
C110 H11A 0.9800 . ?
C110 H11B 0.9800 . ?
C110 H11C 0.9800 . ?
C111 C112 1.364(14) . ?
C111 O11 1.379(12) . ?
C111 C116 1.428(14) . ?
C112 C113 1.390(14) . ?
C112 C174 1.518(14) . ?
C113 C114 1.375(14) . ?
C113 H11D 0.9500 . ?
C114 C115 1.397(14) . ?
C114 C117 1.512(15) . ?
C115 C116 1.395(14) . ?
C115 H11E 0.9500 . ?
C116 C173 1.491(14) . ?
C117 C118 1.417(18) . ?
C117 C119 1.45(2) . ?
C117 C120 1.49(2) . ?
C118 H11F 0.9800 . ?
C118 H11G 0.9800 . ?
C118 H11H 0.9800 . ?
C119 H11I 0.9800 . ?
C119 H11J 0.9800 . ?
C119 H11K 0.9800 . ?
C120 H12A 0.9800 . ?
C120 H12B 0.9800 . ?
C120 H12C 0.9800 . ?
C121 O12 1.342(11) . ?
C121 C122 1.367(14) . ?
C121 C126 1.389(14) . ?
C122 C123 1.399(14) . ?
C122 C175 1.535(14) . ?
C123 C124 1.367(15) . ?
C123 H12D 0.9500 . ?
C124 C125 1.384(14) . ?
C124 C127 1.563(16) . ?
C125 C126 1.406(14) . ?
C125 H12E 0.9500 . ?
C126 C174 1.522(14) . ?
C127 C128 1.446(18) . ?
C127 C129 1.500(18) . ?
C127 C130 1.523(18) . ?
C128 H12F 0.9800 . ?
C128 H12G 0.9800 . ?
C128 H12H 0.9800 . ?
C129 H12I 0.9800 . ?
C129 H12J 0.9800 . ?
C129 H12K 0.9800 . ?
C130 H13B 0.9800 . ?
C130 H13C 0.9800 . ?
C130 H13D 0.9800 . ?
C131 O13 1.353(11) . ?
C131 C132 1.377(13) . ?
C131 C136 1.413(13) . ?
C132 C133 1.354(14) . ?
C132 C175 1.486(13) . ?
C133 C134 1.382(15) . ?
C133 H13E 0.9500 . ?
C134 C135 1.423(16) . ?
C134 C137 1.58(2) . ?
C135 C136 1.360(14) . ?
C135 H13F 0.9500 . ?
C136 C176 1.513(13) . ?
C137 C138 1.39(2) . ?
C137 C139 1.47(3) . ?
C137 C140 1.53(2) . ?
C138 H13G 0.9800 . ?
C138 H13H 0.9800 . ?
C138 H13I 0.9800 . ?
C139 H13J 0.9800 . ?
C139 H13K 0.9800 . ?
C139 H13L 0.9800 . ?
C140 H14A 0.9800 . ?
C140 H14B 0.9800 . ?
C140 H14C 0.9800 . ?
C141 O14 1.313(11) . ?
C141 C146 1.407(13) . ?
C141 C142 1.407(13) . ?
C142 C143 1.382(14) . ?
C142 C176 1.501(13) . ?
C143 C144 1.409(15) . ?
C143 H14D 0.9500 . ?
C144 C145 1.396(15) . ?
C144 C147 1.538(16) . ?
C145 C146 1.416(14) . ?
C145 H14E 0.9500 . ?
C146 C177 1.537(14) . ?
C147 C148 1.425(18) . ?
C147 C150 1.525(18) . ?
C147 C149 1.567(18) . ?
C148 H14F 0.9800 . ?
C148 H14G 0.9800 . ?
C148 H14H 0.9800 . ?
C149 H14I 0.9800 . ?
C149 H14J 0.9800 . ?
C149 H14K 0.9800 . ?
C150 H15B 0.9800 . ?
C150 H15C 0.9800 . ?
C150 H15D 0.9800 . ?
C151 O15 1.350(11) . ?
C151 C152 1.376(13) . ?
C151 C156 1.432(14) . ?
C152 C153 1.372(14) . ?
C152 C177 1.499(13) . ?
C153 C154 1.392(14) . ?
C153 H15E 0.9500 . ?
C154 C155 1.367(14) . ?
C154 C157 1.556(15) . ?
C155 C156 1.434(14) . ?
C155 H15F 0.9500 . ?
C156 C178 1.508(13) . ?
C157 C158 1.475(17) . ?
C157 C160 1.510(16) . ?
C157 C159 1.595(19) . ?
C158 H15G 0.9800 . ?
C158 H15H 0.9800 . ?
C158 H15I 0.9800 . ?
C159 H15J 0.9800 . ?
C159 H15K 0.9800 . ?
C159 H15L 0.9800 . ?
C160 H16A 0.9800 . ?
C160 H16B 0.9800 . ?
C160 H16C 0.9800 . ?
C161 O16 1.320(11) . ?
C161 C162 1.404(14) . ?
C161 C166 1.432(13) . ?
C162 C163 1.388(14) . ?
C162 C178 1.509(14) . ?
C163 C164 1.395(15) . ?
C163 H16D 0.9500 . ?
C164 C165 1.403(14) . ?
C164 C167 1.536(16) . ?
C165 C166 1.405(14) . ?
C165 H16E 0.9500 . ?
C166 C171 1.481(13) . ?
C167 C168 1.42(2) . ?
C167 C170 1.43(2) . ?
C167 C169 1.46(2) . ?
C168 H16F 0.9800 . ?
C168 H16G 0.9800 . ?
C168 H16H 0.9800 . ?
C169 H16I 0.9800 . ?
C169 H16J 0.9800 . ?
C169 H16K 0.9800 . ?
C170 H17A 0.9800 . ?
C170 H17B 0.9800 . ?
C170 H17C 0.9800 . ?
C171 H17D 0.9900 . ?
C171 H17E 0.9900 . ?
C172 H17F 0.9900 . ?
C172 H17R 0.9900 . ?
C173 H17G 0.9900 . ?
C173 H17H 0.9900 . ?
C174 H17I 0.9900 . ?
C174 H17J 0.9900 . ?
C175 H17K 0.9900 . ?
C175 H17S 0.9900 . ?
C176 H17L 0.9900 . ?
C176 H17M 0.9900 . ?
C177 H17N 0.9900 . ?
C177 H17O 0.9900 . ?
C178 H17P 0.9900 . ?
C178 H17Q 0.9900 . ?
C181 O35 1.487(11) . ?
C181 H18D 0.9800 . ?
C181 H18E 0.9800 . ?
C181 H18F 0.9800 . ?
C182 O40 1.490(17) . ?
C182 H18G 0.9800 . ?
C182 H18H 0.9800 . ?
C182 H18I 0.9800 . ?
C183 O42 1.331(18) . ?
C183 H18J 0.9800 . ?
C183 H18K 0.9800 . ?
C183 H18L 0.9800 . ?
C184 O38 1.474(12) . ?
C184 H18M 0.9800 . ?
C184 H18N 0.9800 . ?
C184 H18O 0.9800 . ?
C185 O31 1.417(11) . ?
C185 H18P 0.9800 . ?
C185 H18Q 0.9800 . ?
C185 H18R 0.9800 . ?
C186 O24 1.359(14) . ?
C186 H18S 0.9800 . ?
C186 H18T 0.9800 . ?
C186 H18U 0.9800 . ?
C187 O17 1.459(9) . ?
C187 H18V 0.9800 . ?
C187 H18W 0.9800 . ?
C187 H18X 0.9800 . ?
C188 O26 1.500(9) . ?
C188 H18Y 0.9800 . ?
C188 H18Z 0.9800 . ?
C188 H19D 0.9800 . ?
C189 O25 1.47(2) . ?
C189 H18$ 0.9800 . ?
C189 H19 0.9800 . ?
C189 H19W 0.9800 . ?
O1 Ti16 1.874(7) . ?
O2 Ti14 1.867(7) . ?
O3 Ti14 1.827(7) . ?
O4 Ti13 1.860(7) . ?
O5 Ti13 1.845(7) . ?
O6 Ti15 1.815(7) . ?
O7 Ti15 1.826(7) . ?
O8 Ti16 1.837(7) . ?
O9 Ti20 1.844(7) . ?
O10 Ti21 1.845(7) . ?
O11 Ti21 1.945(7) . ?
O12 Ti23 1.852(7) . ?
O13 Ti23 1.837(7) . ?
O14 Ti22 1.830(7) . ?
O15 Ti22 1.853(7) . ?
O16 Ti20 1.894(7) . ?
O17 Ti14 1.995(7) . ?
O17 Ti13 2.021(6) . ?
O18 Ti16 1.898(7) . ?
O18 Ti15 1.920(6) . ?
O19 Ti18 1.925(6) . ?
O19 Ti14 1.999(6) . ?
O19 Ti13 2.074(6) . ?
O20 Ti18 2.051(6) . ?
O20 Ti16 2.089(6) . ?
O20 Ti15 2.124(6) . ?
O21 Ti16 2.026(6) . ?
O21 Ti18 2.035(6) . ?
O21 Ti14 2.055(6) . ?
O21 Ti17 2.074(6) . ?
O22 Ti19 1.992(6) . ?
O22 Ti15 2.019(6) . ?
O22 Ti13 2.019(6) . ?
O22 Ti18 2.135(6) . ?
O23 Ti17 2.166(8) . ?
O24 Ti17 1.801(7) . ?
O25 Ti17 1.949(7) . ?
O25 Ti16 1.993(7) . ?
O26 Ti17 1.951(7) . ?
O26 Ti14 1.960(7) . ?
O27 Ti18 1.791(6) . ?
O27 Ti17 1.887(6) . ?
O28 Ti18 1.918(6) . ?
O28 Ti19 1.967(6) . ?
O28 Ti22 1.976(6) . ?
O29 Ti25 1.873(6) . ?
O29 Ti15 1.983(6) . ?
O29 Ti19 2.026(6) . ?
O30 Ti19 1.829(6) . ?
O30 Ti13 1.888(6) . ?
O31 Ti19 1.947(6) . ?
O31 Ti20 2.048(6) . ?
O32 Ti19 1.989(6) . ?
O32 Ti20 2.007(6) . ?
O32 Ti22 2.043(6) . ?
O32 Ti25 2.148(6) . ?
O33 Ti21 1.813(7) . ?
O33 Ti20 1.861(6) . ?
O34 Ti25 1.892(6) . ?
O34 Ti21 1.990(6) . ?
O34 Ti20 2.034(6) . ?
O35 Ti23 1.991(7) . ?
O35 Ti22 2.022(6) . ?
O36 Ti25 1.973(6) . ?
O36 Ti23 1.991(6) . ?
O36 Ti22 2.000(6) . ?
O37 Ti23 1.996(6) . ?
O37 Ti21 2.009(6) . ?
O37 Ti24 2.066(6) . ?
O37 Ti25 2.102(6) . ?
O38 Ti24 1.949(6) . ?
O38 Ti21 2.139(7) . ?
O39 Ti24 2.200(7) . ?
O40 Ti24 1.960(6) . ?
O40 Ti23 2.000(7) . ?
O41 Ti24 1.821(6) . ?
O41 Ti25 1.842(6) . ?
O42 Ti24 1.781(7) . ?
Ti13 Ti19 2.952(2) . ?
Ti13 Ti18 3.143(2) . ?
Ti13 Ti14 3.175(3) . ?
Ti14 Ti18 3.058(3) . ?
Ti14 Ti17 3.122(3) . ?
Ti15 Ti16 3.114(3) . ?
Ti15 Ti19 3.137(2) . ?
Ti15 Ti18 3.263(3) . ?
Ti16 Ti17 3.171(3) . ?
Ti16 Ti18 3.196(3) . ?
Ti17 Ti18 2.914(3) . ?
Ti18 Ti19 3.024(2) . ?
Ti19 Ti25 3.066(2) . ?
Ti19 Ti22 3.099(2) . ?
Ti19 Ti20 3.171(2) . ?
Ti20 Ti21 2.920(3) . ?
Ti20 Ti25 3.106(2) . ?
Ti21 Ti25 3.078(2) . ?
Ti21 Ti24 3.218(3) . ?
Ti22 Ti23 3.151(3) . ?
Ti22 Ti25 3.179(2) . ?
Ti23 Ti25 3.129(2) . ?
Ti23 Ti24 3.151(3) . ?
Ti24 Ti25 2.939(3) . ?
